data_4320711
loop_
_publ_author_name
'Osako, Takao'
'Tachi, Yoshimitsu'
'Taki, Masayasu'
'Fukuzumi, Shunichi'
'Itoh, Shinobu'

_publ_section_title
;
 Modulation of Coordination Chemistry in Copper(I) Complexes Supported by
 Bis[2-(2-pyridyl)ethyl]amine-Based Tridentate Ligands
;
_journal_coden_ASTM INOCAJ
_journal_issue 26
_journal_name_full 'Inorganic Chemistry'
_journal_page_first 6604
_journal_page_last 6609
_journal_paper_doi 10.1021/ic010625d
_journal_volume 40
_journal_year 2001
_chemical_formula_moiety 'C23 H27 Cl Cu N3 O4 '
_chemical_formula_sum 'C23 H27 Cl Cu N3 O4'
_chemical_formula_weight 1016.97
_space_group_IT_number 2
_symmetry_cell_setting triclinic
_symmetry_Int_Tables_number 2
_symmetry_space_group_name_Hall '-P 1'
_symmetry_space_group_name_H-M 'P -1'
_cell_angle_alpha 92.232(6)
_cell_angle_beta 90.706(4)
_cell_angle_gamma 87.545(4)
_cell_formula_units_Z 4
_cell_length_a 15.621(2)
_cell_length_b 17.202(2)
_cell_length_c 8.2593(9)
_cell_measurement_reflns_used 13480
_cell_measurement_temperature 173.1
_cell_measurement_theta_max 27.5
_cell_measurement_theta_min 1.7
_cell_volume 2215.5(5)
_computing_cell_refinement PROCESS-AUTO
_computing_data_collection PROCESS-AUTO
_computing_data_reduction CrystalStructure
_computing_publication_material 'CrystalStructure Ver. 2.00'
_computing_structure_refinement CRYSTALS
_computing_structure_solution SIR92
_diffrn_detector_area_resol_mean 10.00
_diffrn_measured_fraction_theta_full 0.9665
_diffrn_measured_fraction_theta_max 0.9665
_diffrn_measurement_device_type 'Rigaku RAXIS-RAPID'
_diffrn_measurement_method \w
_diffrn_radiation_type 'Mo K\a'
_diffrn_radiation_wavelength 0.7107
_diffrn_reflns_av_R_equivalents 0.040
_diffrn_reflns_limit_h_max 20
_diffrn_reflns_limit_h_min -20
_diffrn_reflns_limit_k_max 22
_diffrn_reflns_limit_k_min -22
_diffrn_reflns_limit_l_max 10
_diffrn_reflns_limit_l_min -10
_diffrn_reflns_number 14995
_diffrn_reflns_theta_full 27.48
_diffrn_reflns_theta_max 27.48
_exptl_absorpt_coefficient_mu 1.142
_exptl_absorpt_correction_T_max 0.796
_exptl_absorpt_correction_T_min 0.559
_exptl_absorpt_correction_type multi-scan
_exptl_absorpt_process_details
;
     Higashi, T. (1995). Program for Absorption Correction.
     Rigaku Corporation, Tokyo, Japan.
;
_exptl_crystal_colour colorless
_exptl_crystal_density_diffrn 1.524
_exptl_crystal_density_method 'not measured'
_exptl_crystal_description block
_exptl_crystal_size_max 0.20
_exptl_crystal_size_mid 0.20
_exptl_crystal_size_min 0.20
_refine_diff_density_max 0.52
_refine_diff_density_min -0.62
_refine_ls_extinction_coef -212.6(2)
_refine_ls_extinction_method 'Larson (1970) Crystallographic Computing eq. 22'
_refine_ls_goodness_of_fit_ref 0.889
_refine_ls_hydrogen_treatment refall
_refine_ls_number_parameters 638
_refine_ls_number_reflns 6018
_refine_ls_R_factor_gt 0.0460
_refine_ls_shift/su_max 0.0030
_refine_ls_structure_factor_coef F
_refine_ls_weighting_details 'w = 1/[0.005Fo^2^ + 1.000\s^2^(Fo)]'
_refine_ls_weighting_scheme calc
_refine_ls_wR_factor_ref 0.0720
_reflns_number_gt 6018
_reflns_number_total 9823
_reflns_threshold_expression F^2^>2.0\s(F^2^)
_cod_data_source_file ic010625d_2.cif
_cod_data_source_block '_[CuI(L3)]ClO4(3)'
_cod_original_cell_volume 2215.6(4)
_cod_original_sg_symbol_H-M 'P -1 '
_cod_original_formula_sum 'C46 H54 Cl2 Cu2 N6 O8 '
_cod_database_code 4320711

loop_
_symmetry_equiv_pos_as_xyz
x,y,z
-x,-y,-z

loop_
_atom_site_label
_atom_site_type_symbol
_atom_site_fract_x
_atom_site_fract_y
_atom_site_fract_z
_atom_site_U_iso_or_equiv
_atom_site_adp_type
_atom_site_occupancy
_atom_site_symmetry_multiplicity
_atom_site_calc_flag
_atom_site_refinement_flags
_atom_site_disorder_assembly
_atom_site_disorder_group
Cu1 Cu 0.06181(3) 0.25351(3) 0.57280(6) 0.0291(1) Uani 1.00 1 d . . .
Cu2 Cu 0.56761(3) 0.24313(3) 0.45118(6) 0.0276(1) Uani 1.00 1 d . . .
Cl1 Cl 0.76064(9) 0.48191(7) 0.9286(1) 0.0441(3) Uani 1.00 1 d . . .
Cl2 Cl 0.72138(8) 0.01121(7) -0.0116(1) 0.0373(3) Uani 1.00 1 d . . .
O1 O 0.6892(3) 0.4385(3) 0.9747(6) 0.074(2) Uani 1.00 1 d . . .
O2 O 0.7773(5) 0.5435(3) 1.0416(8) 0.111(2) Uani 1.00 1 d . . .
O3 O 0.7438(4) 0.5132(3) 0.7751(6) 0.087(2) Uani 1.00 1 d . . .
O4 O 0.8354(3) 0.4312(2) 0.9171(5) 0.059(1) Uani 1.00 1 d . . .
O5 O 0.6518(3) 0.0604(2) -0.0669(5) 0.056(1) Uani 1.00 1 d . . .
O6 O 0.7975(3) 0.0317(3) -0.0870(6) 0.084(2) Uani 1.00 1 d . . .
O7 O 0.7307(3) 0.0206(3) 0.1601(4) 0.056(1) Uani 1.00 1 d . . .
O8 O 0.7030(3) -0.0685(2) -0.0511(5) 0.068(1) Uani 1.00 1 d . . .
N1 N 0.1857(2) 0.2486(2) 0.4721(4) 0.0311(9) Uani 1.00 1 d . . .
N2 N 0.0069(2) 0.3493(2) 0.4713(5) 0.032(1) Uani 1.00 1 d . . .
N3 N 0.0178(2) 0.1531(2) 0.4816(4) 0.0285(9) Uani 1.00 1 d . . .
N4 N 0.5464(2) 0.2520(2) 0.1993(4) 0.0276(9) Uani 1.00 1 d . . .
N5 N 0.5130(3) 0.3456(2) 0.5343(4) 0.032(1) Uani 1.00 1 d . . .
N6 N 0.4949(2) 0.1549(2) 0.4941(4) 0.0279(9) Uani 1.00 1 d . . .
C1 C -0.0628(3) 0.3880(3) 0.5361(7) 0.039(1) Uani 1.00 1 d . . .
C2 C -0.1072(3) 0.4480(3) 0.4605(7) 0.046(1) Uani 1.00 1 d . . .
C3 C -0.0794(4) 0.4693(3) 0.3110(8) 0.049(2) Uani 1.00 1 d . . .
C4 C -0.0072(4) 0.4322(3) 0.2471(7) 0.046(1) Uani 1.00 1 d . . .
C5 C 0.0357(3) 0.3724(3) 0.3290(6) 0.034(1) Uani 1.00 1 d . . .
C6 C 0.1138(3) 0.3308(3) 0.2577(5) 0.037(1) Uani 1.00 1 d . . .
C7 C 0.1902(3) 0.3192(3) 0.3739(6) 0.034(1) Uani 1.00 1 d . . .
C8 C -0.0673(3) 0.1476(3) 0.4580(6) 0.039(1) Uani 1.00 1 d . . .
C9 C -0.1031(3) 0.0888(3) 0.3624(6) 0.042(1) Uani 1.00 1 d . . .
C10 C -0.0492(4) 0.0332(3) 0.2890(6) 0.043(1) Uani 1.00 1 d . . .
C11 C 0.0387(3) 0.0380(3) 0.3136(6) 0.038(1) Uani 1.00 1 d . . .
C12 C 0.0708(3) 0.0982(2) 0.4092(5) 0.029(1) Uani 1.00 1 d . . .
C13 C 0.1653(3) 0.1041(3) 0.4355(6) 0.037(1) Uani 1.00 1 d . . .
C14 C 0.2006(3) 0.1765(3) 0.3658(6) 0.035(1) Uani 1.00 1 d . . .
C15 C 0.1416(4) 0.1811(3) 0.8797(6) 0.042(1) Uani 1.00 1 d . . .
C16 C 0.0706(4) 0.1523(3) 0.9469(6) 0.047(2) Uani 1.00 1 d . . .
C17 C -0.0053(4) 0.1969(4) 0.9542(6) 0.052(2) Uani 1.00 1 d . . .
C18 C -0.0084(3) 0.2704(3) 0.8965(6) 0.044(1) Uani 1.00 1 d . . .
C19 C 0.0650(3) 0.3000(3) 0.8312(5) 0.036(1) Uani 1.00 1 d . . .
C20 C 0.1407(3) 0.2556(3) 0.8204(5) 0.033(1) Uani 1.00 1 d . . .
C21 C 0.2213(3) 0.2912(3) 0.7562(6) 0.037(1) Uani 1.00 1 d . . .
C22 C 0.2952(3) 0.2872(3) 0.8848(7) 0.048(2) Uani 1.00 1 d . . .
C23 C 0.2519(3) 0.2496(3) 0.6026(6) 0.038(1) Uani 1.00 1 d . . .
C24 C 0.5309(4) 0.3742(3) 0.6856(6) 0.039(1) Uani 1.00 1 d . . .
C25 C 0.4834(4) 0.4347(3) 0.7573(6) 0.045(1) Uani 1.00 1 d . . .
C26 C 0.4145(4) 0.4679(3) 0.6763(7) 0.050(2) Uani 1.00 1 d . . .
C27 C 0.3983(3) 0.4417(3) 0.5191(6) 0.042(1) Uani 1.00 1 d . . .
C28 C 0.4476(3) 0.3801(3) 0.4514(6) 0.034(1) Uani 1.00 1 d . . .
C29 C 0.4282(3) 0.3498(3) 0.2824(6) 0.038(1) Uani 1.00 1 d . . .
C30 C 0.5048(3) 0.3298(3) 0.1722(5) 0.031(1) Uani 1.00 1 d . . .
C31 C 0.4652(3) 0.1457(3) 0.6463(5) 0.031(1) Uani 1.00 1 d . . .
C32 C 0.4096(3) 0.0896(3) 0.6820(6) 0.034(1) Uani 1.00 1 d . . .
C33 C 0.3806(3) 0.0405(3) 0.5595(6) 0.034(1) Uani 1.00 1 d . . .
C34 C 0.4106(3) 0.0486(3) 0.4054(6) 0.031(1) Uani 1.00 1 d . . .
C35 C 0.4683(3) 0.1055(2) 0.3745(5) 0.026(1) Uani 1.00 1 d . . .
C36 C 0.5053(3) 0.1114(3) 0.2096(5) 0.029(1) Uani 1.00 1 d . . .
C37 C 0.4921(3) 0.1895(3) 0.1305(5) 0.032(1) Uani 1.00 1 d . . .
C38 C 0.7286(3) 0.3103(3) 0.5323(6) 0.035(1) Uani 1.00 1 d . . .
C39 C 0.7486(3) 0.2845(3) 0.6835(6) 0.036(1) Uani 1.00 1 d . . .
C40 C 0.7408(3) 0.2058(3) 0.7182(6) 0.036(1) Uani 1.00 1 d . . .
C41 C 0.7138(3) 0.1547(3) 0.5995(5) 0.032(1) Uani 1.00 1 d . . .
C42 C 0.6963(3) 0.1804(2) 0.4416(5) 0.028(1) Uani 1.00 1 d . . .
C43 C 0.7034(3) 0.2590(2) 0.4061(5) 0.026(1) Uani 1.00 1 d . . .
C44 C 0.7007(3) 0.2856(3) 0.2322(5) 0.029(1) Uani 1.00 1 d . . .
C45 C 0.7889(3) 0.2707(3) 0.1560(6) 0.038(1) Uani 1.00 1 d . . .
C46 C 0.6328(3) 0.2459(3) 0.1281(5) 0.031(1) Uani 1.00 1 d . . .
H1 H -0.0801(3) 0.3699(3) 0.6430(7) 0.046(2) Uiso 1.00 1 c . . .
H2 H -0.1583(3) 0.4673(3) 0.5128(7) 0.055(2) Uiso 1.00 1 c . . .
H3 H -0.1065(4) 0.5056(3) 0.2548(8) 0.059(2) Uiso 1.00 1 c . . .
H4 H 0.0078(4) 0.4482(3) 0.1507(7) 0.055(2) Uiso 1.00 1 c . . .
H5 H 0.1008(3) 0.2807(3) 0.2163(5) 0.045(2) Uiso 1.00 1 c . . .
H6 H 0.1294(3) 0.3591(3) 0.1775(5) 0.045(2) Uiso 1.00 1 c . . .
H7 H 0.1913(3) 0.3679(3) 0.4508(6) 0.041(2) Uiso 1.00 1 c . . .
H8 H 0.2432(3) 0.3124(3) 0.3007(6) 0.041(2) Uiso 1.00 1 c . . .
H9 H -0.1006(3) 0.1866(3) 0.5027(6) 0.046(2) Uiso 1.00 1 c . . .
H10 H -0.1666(3) 0.0894(3) 0.3475(6) 0.050(2) Uiso 1.00 1 c . . .
H11 H -0.0586(4) -0.0025(3) 0.2261(6) 0.051(2) Uiso 1.00 1 c . . .
H12 H 0.0768(3) 0.0041(3) 0.2799(6) 0.046(2) Uiso 1.00 1 c . . .
H13 H 0.1963(3) 0.0533(3) 0.3772(6) 0.044(2) Uiso 1.00 1 c . . .
H14 H 0.1822(3) 0.1017(3) 0.5312(6) 0.044(2) Uiso 1.00 1 c . . .
H15 H 0.1792(3) 0.1919(3) 0.2560(6) 0.042(2) Uiso 1.00 1 c . . .
H16 H 0.2581(3) 0.1716(3) 0.3481(6) 0.042(2) Uiso 1.00 1 c . . .
H17 H 0.1800(4) 0.1540(3) 0.8832(6) 0.050(2) Uiso 1.00 1 c . . .
H18 H 0.0812(4) 0.1003(3) 0.9956(6) 0.056(2) Uiso 1.00 1 c . . .
H19 H -0.0485(4) 0.1789(4) 0.9913(6) 0.063(2) Uiso 1.00 1 c . . .
H20 H -0.0501(3) 0.2975(3) 0.9067(6) 0.052(2) Uiso 1.00 1 c . . .
H21 H 0.0618(3) 0.3359(3) 0.8097(5) 0.043(2) Uiso 1.00 1 c . . .
H22 H 0.2080(3) 0.3435(3) 0.7279(6) 0.044(2) Uiso 1.00 1 c . . .
H23 H 0.2803(3) 0.3189(3) 0.9792(7) 0.057(2) Uiso 1.00 1 c . . .
H24 H 0.3445(3) 0.3146(3) 0.8547(7) 0.057(2) Uiso 1.00 1 c . . .
H25 H 0.3070(3) 0.2449(3) 0.9201(7) 0.057(2) Uiso 1.00 1 c . . .
H26 H 0.2588(3) 0.1973(3) 0.6487(6) 0.045(2) Uiso 1.00 1 c . . .
H27 H 0.3047(3) 0.2701(3) 0.5715(6) 0.045(2) Uiso 1.00 1 c . . .
H28 H 0.5773(4) 0.3540(3) 0.7229(6) 0.047(2) Uiso 1.00 1 c . . .
H29 H 0.4924(4) 0.4509(3) 0.8601(6) 0.054(2) Uiso 1.00 1 c . . .
H30 H 0.3790(4) 0.5018(3) 0.7149(7) 0.059(2) Uiso 1.00 1 c . . .
H31 H 0.3547(3) 0.4603(3) 0.4739(6) 0.051(2) Uiso 1.00 1 c . . .
H32 H 0.3955(3) 0.3856(3) 0.2360(6) 0.045(2) Uiso 1.00 1 c . . .
H33 H 0.3938(3) 0.3085(3) 0.2943(6) 0.045(2) Uiso 1.00 1 c . . .
H34 H 0.5500(3) 0.3673(3) 0.1800(5) 0.038(1) Uiso 1.00 1 c . . .
H35 H 0.4843(3) 0.3288(3) 0.0608(5) 0.037(1) Uiso 1.00 1 c . . .
H36 H 0.4861(3) 0.1795(3) 0.7193(5) 0.038(2) Uiso 1.00 1 c . . .
H37 H 0.3938(3) 0.0843(3) 0.7815(6) 0.042(2) Uiso 1.00 1 c . . .
H38 H 0.3374(3) 0.0041(3) 0.5857(6) 0.041(2) Uiso 1.00 1 c . . .
H39 H 0.3953(3) 0.0181(3) 0.3373(6) 0.038(1) Uiso 1.00 1 c . . .
H40 H 0.4889(3) 0.0708(3) 0.1425(5) 0.035(1) Uiso 1.00 1 c . . .
H41 H 0.5702(3) 0.0984(3) 0.2077(5) 0.035(1) Uiso 1.00 1 c . . .
H42 H 0.5071(3) 0.1801(3) 0.0199(5) 0.039(2) Uiso 1.00 1 c . . .
H43 H 0.4371(3) 0.2062(3) 0.1409(5) 0.039(2) Uiso 1.00 1 c . . .
H44 H 0.7316(3) 0.3551(3) 0.5124(6) 0.043(2) Uiso 1.00 1 c . . .
H45 H 0.7590(3) 0.3217(3) 0.7723(6) 0.043(2) Uiso 1.00 1 c . . .
H46 H 0.7521(3) 0.1950(3) 0.8154(6) 0.043(2) Uiso 1.00 1 c . . .
H47 H 0.713(4) 0.094(3) 0.617(7) 0.05(2) Uiso 1.00 1 c . . .
H48 H 0.6917(3) 0.1472(2) 0.3635(5) 0.033(1) Uiso 1.00 1 c . . .
H49 H 0.6886(3) 0.3377(3) 0.2427(5) 0.035(1) Uiso 1.00 1 c . . .
H50 H 0.8266(3) 0.2929(3) 0.2201(6) 0.045(2) Uiso 1.00 1 c . . .
H51 H 0.8011(3) 0.2150(3) 0.1449(6) 0.045(2) Uiso 1.00 1 c . . .
H52 H 0.7903(3) 0.2924(3) 0.0561(6) 0.045(2) Uiso 1.00 1 c . . .
H53 H 0.6329(3) 0.2651(3) 0.0328(5) 0.037(1) Uiso 1.00 1 c . . .
H54 H 0.649(3) 0.190(3) 0.107(6) 0.03(1) Uiso 1.00 1 c . . .

loop_
_atom_site_aniso_label
_atom_site_aniso_U_11
_atom_site_aniso_U_22
_atom_site_aniso_U_33
_atom_site_aniso_U_12
_atom_site_aniso_U_13
_atom_site_aniso_U_23
Cu1 0.0283(3) 0.0305(3) 0.0284(3) -0.0002(2) 0.0031(2) 0.0004(2)
Cu2 0.0305(3) 0.0329(3) 0.0198(3) -0.0049(2) 0.0016(2) 0.0015(2)
Cl1 0.0590(8) 0.0343(6) 0.0381(6) 0.0056(6) -0.0084(6) 0.0012(5)
Cl2 0.0442(7) 0.0427(6) 0.0248(5) 0.0016(5) 0.0067(5) 0.0006(4)
O1 0.073(3) 0.074(3) 0.077(3) -0.006(3) 0.023(3) 0.005(2)
O2 0.145(6) 0.064(3) 0.118(5) 0.021(3) -0.043(4) -0.049(3)
O3 0.082(3) 0.118(4) 0.064(3) 0.005(3) -0.009(3) 0.045(3)
O4 0.058(3) 0.055(2) 0.063(3) 0.009(2) -0.004(2) -0.006(2)
O5 0.064(3) 0.046(2) 0.055(2) 0.014(2) -0.001(2) -0.003(2)
O6 0.060(3) 0.122(4) 0.074(3) 0.004(3) 0.040(3) 0.029(3)
O7 0.063(3) 0.083(3) 0.025(2) -0.026(2) -0.001(2) -0.004(2)
O8 0.099(4) 0.044(2) 0.058(3) 0.014(2) -0.030(3) -0.009(2)
N1 0.028(2) 0.041(2) 0.025(2) 0.000(2) 0.002(2) 0.004(2)
N2 0.029(2) 0.036(2) 0.030(2) -0.001(2) -0.006(2) 0.003(2)
N3 0.027(2) 0.031(2) 0.027(2) -0.001(1) -0.001(2) 0.002(1)
N4 0.030(2) 0.032(2) 0.021(2) 0.000(2) 0.001(1) 0.005(1)
N5 0.034(2) 0.038(2) 0.024(2) -0.004(2) 0.003(2) 0.001(1)
N6 0.031(2) 0.031(2) 0.022(2) -0.001(1) 0.001(1) -0.001(1)
C1 0.031(2) 0.037(2) 0.047(3) 0.003(2) -0.005(2) -0.001(2)
C2 0.034(3) 0.038(3) 0.065(4) -0.000(2) -0.007(3) -0.003(2)
C3 0.043(3) 0.033(2) 0.071(4) 0.002(2) -0.018(3) 0.011(2)
C4 0.056(3) 0.042(3) 0.041(3) -0.005(2) -0.013(3) 0.011(2)
C5 0.037(3) 0.034(2) 0.032(2) -0.008(2) -0.008(2) 0.002(2)
C6 0.047(3) 0.042(2) 0.023(2) -0.003(2) 0.003(2) 0.006(2)
C7 0.028(2) 0.037(2) 0.038(3) -0.003(2) 0.001(2) 0.007(2)
C8 0.035(3) 0.038(2) 0.043(3) 0.003(2) 0.003(2) -0.004(2)
C9 0.033(3) 0.044(3) 0.048(3) -0.007(2) -0.007(2) 0.001(2)
C10 0.053(3) 0.040(3) 0.035(3) -0.011(2) -0.001(2) -0.006(2)
C11 0.046(3) 0.034(2) 0.034(2) 0.002(2) 0.007(2) 0.001(2)
C12 0.032(2) 0.032(2) 0.025(2) 0.001(2) 0.002(2) 0.006(2)
C13 0.034(3) 0.039(2) 0.038(3) 0.006(2) 0.002(2) -0.001(2)
C14 0.033(2) 0.037(2) 0.033(2) 0.002(2) 0.012(2) 0.001(2)
C15 0.053(3) 0.041(3) 0.030(2) 0.010(2) -0.003(2) -0.003(2)
C16 0.071(4) 0.041(3) 0.028(3) -0.003(3) -0.001(3) 0.001(2)
C17 0.055(4) 0.070(4) 0.032(3) -0.021(3) 0.007(2) 0.000(2)
C18 0.036(3) 0.058(3) 0.036(3) 0.010(2) 0.006(2) -0.007(2)
C19 0.053(3) 0.034(2) 0.022(2) 0.001(2) -0.002(2) -0.001(2)
C20 0.035(2) 0.042(2) 0.023(2) -0.002(2) -0.002(2) -0.007(2)
C21 0.036(3) 0.038(2) 0.036(3) -0.002(2) -0.006(2) 0.001(2)
C22 0.039(3) 0.058(3) 0.047(3) -0.004(2) -0.014(2) -0.010(2)
C23 0.027(2) 0.051(3) 0.035(3) -0.001(2) -0.002(2) 0.004(2)
C24 0.047(3) 0.036(2) 0.034(3) -0.003(2) 0.007(2) 0.003(2)
C25 0.061(3) 0.044(3) 0.031(3) -0.005(3) 0.008(2) -0.005(2)
C26 0.055(3) 0.040(3) 0.054(3) 0.004(2) 0.018(3) -0.005(2)
C27 0.036(3) 0.047(3) 0.044(3) 0.004(2) 0.005(2) 0.002(2)
C28 0.031(2) 0.036(2) 0.035(2) 0.001(2) 0.008(2) 0.004(2)
C29 0.030(2) 0.048(3) 0.035(3) 0.003(2) -0.003(2) 0.000(2)
C30 0.030(2) 0.039(2) 0.025(2) 0.004(2) -0.004(2) 0.003(2)
C31 0.035(2) 0.035(2) 0.024(2) -0.005(2) 0.004(2) 0.005(2)
C32 0.034(2) 0.037(2) 0.032(2) -0.001(2) 0.008(2) 0.009(2)
C33 0.032(2) 0.033(2) 0.038(3) -0.003(2) -0.002(2) 0.010(2)
C34 0.029(2) 0.033(2) 0.033(2) -0.001(2) -0.003(2) 0.002(2)
C35 0.024(2) 0.031(2) 0.025(2) 0.002(2) 0.001(2) 0.006(2)
C36 0.034(2) 0.034(2) 0.021(2) -0.006(2) 0.001(2) -0.003(2)
C37 0.030(2) 0.048(2) 0.019(2) -0.002(2) -0.003(2) -0.001(2)
C38 0.040(3) 0.032(2) 0.034(2) -0.006(2) 0.002(2) -0.002(2)
C39 0.040(3) 0.036(2) 0.032(2) -0.005(2) -0.003(2) -0.004(2)
C40 0.035(3) 0.048(3) 0.024(2) -0.005(2) -0.003(2) 0.003(2)
C41 0.034(2) 0.037(2) 0.025(2) -0.004(2) 0.001(2) 0.007(2)
C42 0.029(2) 0.031(2) 0.024(2) -0.002(2) 0.002(2) 0.001(2)
C43 0.025(2) 0.032(2) 0.021(2) -0.000(2) 0.002(2) 0.002(2)
C44 0.030(2) 0.031(2) 0.025(2) -0.001(2) 0.002(2) 0.006(2)
C45 0.038(3) 0.050(3) 0.025(2) -0.007(2) 0.001(2) 0.007(2)
C46 0.030(2) 0.041(2) 0.022(2) -0.001(2) 0.004(2) 0.004(2)

loop_
_atom_type_symbol
_atom_type_description
_atom_type_scat_dispersion_real
_atom_type_scat_dispersion_imag
_atom_type_scat_source
C C 0.006 0.003
;
International Tables for Crystallography
(1992, Vol. C, Tables 4.2.6.8 and 6.1.1.4)
;
H H 0.000 0.000
;
International Tables for Crystallography
(1992, Vol. C, Table 6.1.1.4)
;
N N 0.011 0.006
;
International Tables for Crystallography
(1992, Vol. C, Tables 4.2.6.8 and 6.1.1.4)
;
Cu Cu 0.284 1.430
;
International Tables for Crystallography
(1992, Vol. C, Tables 4.2.6.8 and 6.1.1.4)
;
Cl Cl 0.174 0.200
;
International Tables for Crystallography
(1992, Vol. C, Tables 4.2.6.8 and 6.1.1.4)
;
O O 0.017 0.010
;
International Tables for Crystallography
(1992, Vol. C, Tables 4.2.6.8 and 6.1.1.4)
;

loop_
_geom_angle_atom_site_label_1
_geom_angle_site_symmetry_1
_geom_angle_atom_site_label_2
_geom_angle_site_symmetry_2
_geom_angle_atom_site_label_3
_geom_angle_site_symmetry_3
_geom_angle
_geom_angle_publ_flag
N1 . Cu1 . N2 . 102.15(15) yes
N1 . Cu1 . N3 . 100.13(14) yes
N2 . Cu1 . N3 . 113.71(15) yes
N1 . Cu1 . C19 . 110.92(17) yes
N2 . Cu1 . C19 . 97.87(16) yes
N3 . Cu1 . C19 . 129.47(16) yes
N1 . Cu1 . C20 . 82.55(15) yes
N2 . Cu1 . C20 . 124.35(15) yes
N3 . Cu1 . C20 . 119.95(15) yes
C19 . Cu1 . C20 . 34.63(17) yes
N4 . Cu2 . N5 . 100.64(14) yes
N4 . Cu2 . N6 . 100.06(14) yes
N5 . Cu2 . N6 . 111.41(15) yes
N4 . Cu2 . C42 . 98.15(15) yes
N5 . Cu2 . C42 . 139.76(15) yes
N6 . Cu2 . C42 . 99.77(15) yes
N4 . Cu2 . C43 . 87.49(14) yes
N5 . Cu2 . C43 . 108.94(15) yes
N6 . Cu2 . C43 . 136.60(15) yes
C42 . Cu2 . C43 . 36.92(15) yes
O1 . Cl1 . O2 . 112.1(4) yes
O1 . Cl1 . O3 . 109.3(3) yes
O2 . Cl1 . O3 . 108.9(4) yes
O1 . Cl1 . O4 . 109.4(3) yes
O2 . Cl1 . O4 . 108.5(3) yes
O3 . Cl1 . O4 . 108.5(3) yes
O5 . Cl2 . O6 . 109.0(3) yes
O5 . Cl2 . O7 . 109.9(3) yes
O6 . Cl2 . O7 . 109.6(3) yes
O5 . Cl2 . O8 . 108.9(3) yes
O6 . Cl2 . O8 . 110.8(3) yes
O7 . Cl2 . O8 . 108.6(3) yes
Cu1 . N1 . C7 . 105.9(3) yes
Cu1 . N1 . C14 . 111.5(3) yes
C7 . N1 . C14 . 110.0(3) yes
Cu1 . N1 . C23 . 110.3(3) yes
C7 . N1 . C23 . 110.3(4) yes
C14 . N1 . C23 . 108.9(4) yes
Cu1 . N2 . C1 . 122.1(3) yes
Cu1 . N2 . C5 . 119.7(3) yes
C1 . N2 . C5 . 118.1(4) yes
Cu1 . N3 . C8 . 118.7(3) yes
Cu1 . N3 . C12 . 121.4(3) yes
C8 . N3 . C12 . 118.1(4) yes
Cu2 . N4 . C30 . 107.7(3) yes
Cu2 . N4 . C37 . 112.5(2) yes
C30 . N4 . C37 . 110.2(3) yes
Cu2 . N4 . C46 . 104.8(3) yes
C30 . N4 . C46 . 110.7(3) yes
C37 . N4 . C46 . 110.8(3) yes
Cu2 . N5 . C24 . 120.7(3) yes
Cu2 . N5 . C28 . 120.3(3) yes
C24 . N5 . C28 . 118.0(4) yes
Cu2 . N6 . C31 . 119.9(3) yes
Cu2 . N6 . C35 . 122.1(3) yes
C31 . N6 . C35 . 117.8(4) yes
N2 . C1 . C2 . 123.3(5) yes
N2 . C1 . H1 . 114.8(3) no
C2 . C1 . H1 . 121.9(3) no
C1 . C2 . C3 . 118.4(5) yes
C1 . C2 . H2 . 115.6(3) no
C3 . C2 . H2 . 125.7(3) no
C2 . C3 . C4 . 118.6(5) yes
C2 . C3 . H3 . 122.6(3) no
C4 . C3 . H3 . 118.8(3) no
C3 . C4 . C5 . 120.7(5) yes
C3 . C4 . H4 . 114.9(3) no
C5 . C4 . H4 . 124.4(3) no
N2 . C5 . C4 . 120.8(5) yes
N2 . C5 . C6 . 118.4(4) yes
C4 . C5 . C6 . 120.7(4) yes
C5 . C6 . C7 . 115.8(4) yes
C5 . C6 . H5 . 110.9(3) no
C7 . C6 . H5 . 106.2(2) no
C5 . C6 . H6 . 105.9(2) no
C7 . C6 . H6 . 108.8(2) no
H5 . C6 . H6 . 109.079(7) no
N1 . C7 . C6 . 113.6(4) yes
N1 . C7 . H7 . 109.1(2) no
C6 . C7 . H7 . 107.3(3) no
N1 . C7 . H8 . 108.3(2) no
C6 . C7 . H8 . 105.3(3) no
H7 . C7 . H8 . 113.344(6) no
N3 . C8 . C9 . 123.3(5) yes
N3 . C8 . H9 . 115.9(3) no
C9 . C8 . H9 . 120.7(3) no
C8 . C9 . C10 . 118.5(5) yes
C8 . C9 . H10 . 118.9(3) no
C10 . C9 . H10 . 122.6(3) no
C9 . C10 . C11 . 118.7(4) yes
C9 . C10 . H11 . 131.4(3) no
C11 . C10 . H11 . 109.8(3) no
C10 . C11 . C12 . 120.3(5) yes
C10 . C11 . H12 . 125.3(3) no
C12 . C11 . H12 . 114.2(3) no
N3 . C12 . C11 . 121.1(4) yes
N3 . C12 . C13 . 118.2(4) yes
C11 . C12 . C13 . 120.7(4) yes
C12 . C13 . C14 . 113.3(4) yes
C12 . C13 . H13 . 107.4(2) no
C14 . C13 . H13 . 108.8(2) no
C12 . C13 . H14 . 115.6(3) no
C14 . C13 . H14 . 108.0(3) no
H13 . C13 . H14 . 103.019(9) no
N1 . C14 . C13 . 113.3(4) yes
N1 . C14 . H15 . 104.4(2) no
C13 . C14 . H15 . 117.7(3) no
N1 . C14 . H16 . 106.7(2) no
C13 . C14 . H16 . 112.7(3) no
H15 . C14 . H16 . 100.74(1) no
C16 . C15 . C20 . 121.6(5) yes
C16 . C15 . H17 . 113.3(3) no
C20 . C15 . H17 . 125.0(3) no
C15 . C16 . C17 . 120.2(5) yes
C15 . C16 . H18 . 113.8(3) no
C17 . C16 . H18 . 125.9(3) no
C16 . C17 . C18 . 119.7(5) yes
C16 . C17 . H19 . 120.1(3) no
C18 . C17 . H19 . 120.1(3) no
C17 . C18 . C19 . 119.7(5) yes
C17 . C18 . H20 . 120.5(3) no
C19 . C18 . H20 . 119.6(3) no
Cu1 . C19 . C18 . 102.9(3) yes
Cu1 . C19 . C20 . 77.6(3) yes
C18 . C19 . C20 . 121.1(4) yes
Cu1 . C19 . H21 . 92.67(12) no
C18 . C19 . H21 . 116.3(3) no
C20 . C19 . H21 . 122.5(3) no
Cu1 . C20 . C15 . 107.6(3) yes
Cu1 . C20 . C19 . 67.8(3) yes
C15 . C20 . C19 . 117.6(5) yes
Cu1 . C20 . C21 . 97.1(3) yes
C15 . C20 . C21 . 122.4(5) yes
C19 . C20 . C21 . 119.8(4) yes
C20 . C21 . C22 . 110.5(4) yes
C20 . C21 . C23 . 111.5(4) yes
C22 . C21 . C23 . 108.5(4) yes
C20 . C21 . H22 . 109.2(3) no
C22 . C21 . H22 . 111.3(3) no
C23 . C21 . H22 . 105.7(3) no
C21 . C22 . H23 . 110.4(3) no
C21 . C22 . H24 . 113.0(3) no
H23 . C22 . H24 . 97.465(9) no
C21 . C22 . H25 . 116.4(3) no
H23 . C22 . H25 . 103.92(1) no
H24 . C22 . H25 . 113.452(9) no
N1 . C23 . C21 . 113.1(4) yes
N1 . C23 . H26 . 109.8(2) no
C21 . C23 . H26 . 96.0(3) no
N1 . C23 . H27 . 114.0(2) no
C21 . C23 . H27 . 109.2(3) no
H26 . C23 . H27 . 113.322 no
N5 . C24 . C25 . 122.1(5) yes
N5 . C24 . H28 . 111.8(3) no
C25 . C24 . H28 . 125.7(3) no
C24 . C25 . C26 . 120.1(5) yes
C24 . C25 . H29 . 122.0(3) no
C26 . C25 . H29 . 117.6(3) no
C25 . C26 . C27 . 118.2(5) yes
C25 . C26 . H30 . 126.1(3) no
C27 . C26 . H30 . 115.7(3) no
C26 . C27 . C28 . 119.8(5) yes
C26 . C27 . H31 . 117.0(3) no
C28 . C27 . H31 . 122.7(3) no
N5 . C28 . C27 . 121.6(5) yes
N5 . C28 . C29 . 118.5(4) yes
C27 . C28 . C29 . 119.9(5) yes
C28 . C29 . C30 . 117.0(4) yes
C28 . C29 . H32 . 107.1(3) no
C30 . C29 . H32 . 108.1(2) no
C28 . C29 . H33 . 105.6(3) no
C30 . C29 . H33 . 112.9(3) no
H32 . C29 . H33 . 105.362(8) no
N4 . C30 . C29 . 113.7(4) yes
N4 . C30 . H34 . 106.7(2) no
C29 . C30 . H34 . 114.4(3) no
N4 . C30 . H35 . 106.6(2) no
C29 . C30 . H35 . 108.1(2) no
H34 . C30 . H35 . 106.819(7) no
N6 . C31 . C32 . 123.0(4) yes
N6 . C31 . H36 . 113.0(2) no
C32 . C31 . H36 . 124.0(3) no
C31 . C32 . C33 . 119.3(4) yes
C31 . C32 . H37 . 120.1(3) no
C33 . C32 . H37 . 120.5(3) no
C32 . C33 . C34 . 118.4(4) yes
C32 . C33 . H38 . 117.9(3) no
C34 . C33 . H38 . 123.6(3) no
C33 . C34 . C35 . 120.6(4) yes
C33 . C34 . H39 . 116.9(3) no
C35 . C34 . H39 . 122.4(3) no
N6 . C35 . C34 . 120.9(4) yes
N6 . C35 . C36 . 118.2(4) yes
C34 . C35 . C36 . 120.8(4) yes
C35 . C36 . C37 . 116.4(4) yes
C35 . C36 . H40 . 110.6(2) no
C37 . C36 . H40 . 112.0(2) no
C35 . C36 . H41 . 112.6(2) no
C37 . C36 . H41 . 106.1(3) no
H40 . C36 . H41 . 97.42(1) no
N4 . C37 . C36 . 114.5(3) yes
N4 . C37 . H42 . 108.0(2) no
C36 . C37 . H42 . 105.6(2) no
N4 . C37 . H43 . 107.7(2) no
C36 . C37 . H43 . 109.3(3) no
H42 . C37 . H43 . 111.797(8) no
C39 . C38 . C43 . 121.5(4) yes
C39 . C38 . H44 . 121.1(3) no
C43 . C38 . H44 . 117.4(3) no
C38 . C39 . C40 . 120.5(4) yes
C38 . C39 . H45 . 119.9(3) no
C40 . C39 . H45 . 118.8(3) no
C39 . C40 . C41 . 119.6(4) yes
C39 . C40 . H46 . 114.6(3) no
C41 . C40 . H46 . 125.7(3) no
C40 . C41 . C42 . 120.1(4) yes
C40 . C41 . H47 . 121.9(31) no
C42 . C41 . H47 . 117.5(31) no
Cu2 . C42 . C41 . 106.4(3) yes
Cu2 . C42 . C43 . 69.5(2) yes
C41 . C42 . C43 . 120.7(4) yes
Cu2 . C42 . H48 . 104.04(11) no
C41 . C42 . H48 . 119.6(3) no
C43 . C42 . H48 . 118.5(2) no
Cu2 . C43 . C38 . 104.1(3) yes
Cu2 . C43 . C42 . 73.6(2) yes
C38 . C43 . C42 . 117.6(4) yes
Cu2 . C43 . C44 . 101.6(3) yes
C38 . C43 . C44 . 119.9(4) yes
C42 . C43 . C44 . 121.5(4) yes
C43 . C44 . C45 . 109.5(4) yes
C43 . C44 . C46 . 112.9(3) yes
C45 . C44 . C46 . 109.9(4) yes
C43 . C44 . H49 . 103.9(2) no
C45 . C44 . H49 . 109.8(2) no
C46 . C44 . H49 . 110.6(2) no
C44 . C45 . H50 . 107.7(3) no
C44 . C45 . H51 . 109.1(2) no
H50 . C45 . H51 . 110.740(8) no
C44 . C45 . H52 . 110.5(2) no
H50 . C45 . H52 . 108.925(8) no
H51 . C45 . H52 . 109.878(7) no
N4 . C46 . C44 . 113.6(4) yes
N4 . C46 . H53 . 111.5(2) no
C44 . C46 . H53 . 108.3(2) no
N4 . C46 . H54 . 108.9(27) no
C44 . C46 . H54 . 110.6(27) no
H53 . C46 . H54 . 103.5(27) no

loop_
_geom_bond_atom_site_label_1
_geom_bond_site_symmetry_1
_geom_bond_atom_site_label_2
_geom_bond_site_symmetry_2
_geom_bond_distance
_geom_bond_publ_flag
Cu1 . N1 . 2.113(4) yes
Cu1 . N2 . 2.031(4) yes
Cu1 . N3 . 2.003(4) yes
Cu1 . C19 . 2.251(4) yes
Cu1 . C20 . 2.375(4) yes
Cu2 . N4 . 2.113(3) yes
Cu2 . N5 . 2.024(4) yes
Cu2 . N6 . 1.980(4) yes
Cu2 . C42 . 2.242(4) yes
Cu2 . C43 . 2.189(4) yes
Cl1 . O1 . 1.433(5) yes
Cl1 . O2 . 1.415(5) yes
Cl1 . O3 . 1.414(5) yes
Cl1 . O4 . 1.429(4) yes
Cl2 . O5 . 1.431(4) yes
Cl2 . O6 . 1.414(4) yes
Cl2 . O7 . 1.427(4) yes
Cl2 . O8 . 1.437(4) yes
N1 . C7 . 1.492(6) yes
N1 . C14 . 1.503(6) yes
N1 . C23 . 1.484(6) yes
N2 . C1 . 1.355(6) yes
N2 . C5 . 1.344(6) yes
N3 . C8 . 1.349(6) yes
N3 . C12 . 1.355(6) yes
N4 . C30 . 1.487(5) yes
N4 . C37 . 1.489(5) yes
N4 . C46 . 1.476(6) yes
N5 . C24 . 1.355(6) yes
N5 . C28 . 1.352(6) yes
N6 . C31 . 1.362(5) yes
N6 . C35 . 1.351(5) yes
C1 . C2 . 1.383(7) yes
C1 . H1 . 0.9923(1) no
C2 . C3 . 1.382(8) yes
C2 . H2 . 0.95386(9) no
C3 . C4 . 1.373(8) yes
C3 . H3 . 0.88190(7) no
C4 . C5 . 1.396(7) yes
C4 . H4 . 0.88921(9) no
C5 . C6 . 1.503(7) yes
C6 . C7 . 1.534(6) yes
C6 . H5 . 0.94558(8) no
C6 . H6 . 0.87948(8) no
C7 . H7 . 1.03134(9) no
C7 . H8 . 1.0311(1) no
C8 . C9 . 1.391(7) yes
C8 . H9 . 0.90125(7) no
C9 . C10 . 1.375(7) yes
C9 . H10 . 0.99738(11) no
C10 . C11 . 1.392(7) yes
C10 . H11 . 0.80541(7) no
C11 . C12 . 1.385(6) yes
C11 . H12 . 0.85628(6) no
C12 . C13 . 1.496(6) yes
C13 . C14 . 1.519(6) yes
C13 . H13 . 1.08129(9) no
C13 . H14 . 0.83291(9) no
C14 . H15 . 1.0044(1) no
C14 . H16 . 0.9113(1) no
C15 . C16 . 1.367(8) yes
C15 . C20 . 1.389(7) yes
C15 . H17 . 0.74509(6) no
C16 . C17 . 1.383(8) yes
C16 . H18 . 1.00227(9) no
C17 . C18 . 1.368(8) yes
C17 . H19 . 0.82238(7) no
C18 . C19 . 1.397(7) yes
C18 . H20 . 0.78699(6) no
C19 . C20 . 1.382(7) yes
C19 . H21 . 0.64872(6) no
C20 . C21 . 1.534(7) yes
C21 . C22 . 1.560(7) yes
C21 . C23 . 1.505(7) yes
C21 . H22 . 0.95089(9) no
C22 . H23 . 0.95923(9) no
C22 . H24 . 0.96080(8) no
C22 . H25 . 0.80789(7) no
C23 . H26 . 0.99203(9) no
C23 . H27 . 0.95329(8) no
C24 . C25 . 1.372(7) yes
C24 . H28 . 0.84906(7) no
C25 . C26 . 1.374(8) yes
C25 . H29 . 0.89467(9) no
C26 . C27 . 1.381(8) yes
C26 . H30 . 0.84384(6) no
C27 . C28 . 1.387(7) yes
C27 . H31 . 0.83095(7) no
C28 . C29 . 1.502(7) yes
C29 . C30 . 1.532(6) yes
C29 . H32 . 0.88024(7) no
C29 . H33 . 0.91957(7) no
C30 . H34 . 0.97577(7) no
C30 . H35 . 0.9704(1) no
C31 . C32 . 1.369(6) yes
C31 . H36 . 0.88957(7) no
C32 . C33 . 1.377(7) yes
C32 . H37 . 0.87042(9) no
C33 . C34 . 1.376(6) yes
C33 . H38 . 0.97186(7) no
C34 . C35 . 1.391(6) yes
C34 . H39 . 0.79578(7) no
C35 . C36 . 1.495(6) yes
C36 . C37 . 1.523(6) yes
C36 . H40 . 0.91708(8) no
C36 . H41 . 1.02917(11) no
C37 . H42 . 0.9521(1) no
C37 . H43 . 0.89757(9) no
C38 . C39 . 1.370(7) yes
C38 . C43 . 1.403(6) yes
C38 . H44 . 0.79787(8) no
C39 . C40 . 1.405(7) yes
C39 . H45 . 0.97116(9) no
C40 . C41 . 1.366(6) yes
C40 . H46 . 0.84616(9) no
C41 . C42 . 1.413(6) yes
C41 . H47 . 1.05(6) no
C42 . C43 . 1.404(6) yes
C42 . H48 . 0.84899(8) no
C43 . C44 . 1.523(6) yes
C44 . C45 . 1.528(6) yes
C44 . C46 . 1.525(6) yes
C44 . H49 . 0.90968(9) no
C45 . H50 . 0.87666(7) no
C45 . H51 . 0.96999(9) no
C45 . H52 . 0.92004(9) no
C46 . H53 . 0.86507(9) no
C46 . H54 . 1.00(5) no

loop_
_geom_contact_atom_site_label_1
_geom_contact_site_symmetry_1
_geom_contact_atom_site_label_2
_geom_contact_site_symmetry_2
_geom_contact_distance
_geom_contact_publ_flag
Cu1 . N1 . 2.113(4) yes
Cu1 . N2 . 2.031(4) yes
Cu1 . N3 . 2.003(4) yes
Cu1 . C1 . 2.980(5) yes
Cu1 . C5 . 2.938(5) yes
Cu1 . C6 . 3.101(4) yes
Cu1 . C7 . 2.902(5) yes
Cu1 . C8 . 2.902(5) yes
Cu1 . C12 . 2.945(4) yes
Cu1 . C13 . 3.157(5) yes
Cu1 . C14 . 3.008(4) yes
Cu1 . C15 . 3.093(5) yes
Cu1 . C17 . 3.518(5) yes
Cu1 . C18 . 2.902(5) yes
Cu1 . C19 . 2.251(4) yes
Cu1 . C20 . 2.375(4) yes
Cu1 . C21 . 2.982(5) yes
Cu1 . C23 . 2.974(5) yes
Cu1 . H1 . 2.970(5) no
Cu1 . H5 . 3.072(4) no
Cu1 . H7 . 3.086(4) no
Cu1 . H9 . 2.873(5) no
Cu1 . H14 . 3.163(5) no
Cu1 . H15 . 3.327(4) no
Cu1 . H17 . 3.587(5) no
Cu1 . H20 . 3.328(5) no
Cu1 . H21 . 2.371(4) no
Cu1 . H22 . 3.054(5) no
Cu1 . H26 . 3.247(5) no
Cu2 . N4 . 2.113(3) yes
Cu2 . N5 . 2.024(4) yes
Cu2 . N6 . 1.980(4) yes
Cu2 . C24 . 2.956(5) yes
Cu2 . C28 . 2.947(5) yes
Cu2 . C29 . 3.136(5) yes
Cu2 . C30 . 2.929(4) yes
Cu2 . C31 . 2.910(4) yes
Cu2 . C35 . 2.930(4) yes
Cu2 . C36 . 3.139(4) yes
Cu2 . C37 . 3.014(4) yes
Cu2 . C38 . 2.873(5) yes
Cu2 . C39 . 3.481(5) yes
Cu2 . C40 . 3.523(5) yes
Cu2 . C41 . 2.968(5) yes
Cu2 . C42 . 2.242(4) yes
Cu2 . C43 . 2.189(4) yes
Cu2 . C44 . 2.908(4) yes
Cu2 . C46 . 2.870(4) yes
Cu2 . H28 . 2.895(5) no
Cu2 . H33 . 3.175(5) no
Cu2 . H34 . 3.155(4) no
Cu2 . H36 . 2.846(4) no
Cu2 . H41 . 3.138(4) no
Cu2 . H43 . 3.314(4) no
Cu2 . H44 . 3.292(5) no
Cu2 . H48 . 2.582(4) no
Cu2 . H49 . 3.121(4) no
Cu2 . H54 . 3.22(5) no
Cl1 . O1 . 1.433(5) yes
Cl1 . O2 . 1.415(5) yes
Cl1 . O3 . 1.414(5) yes
Cl1 . O4 . 1.429(4) yes
Cl1 . H3 1_656 3.403(6) no
Cl1 . H6 2_666 3.439(5) no
Cl1 . H23 2_667 3.514(6) no
Cl1 . H32 2_666 3.559(5) no
Cl1 . H45 . 2.999(5) no
Cl1 . H52 1_556 3.475(5) no
Cl2 . O5 . 1.431(4) yes
Cl2 . O6 . 1.414(4) yes
Cl2 . O7 . 1.427(4) yes
Cl2 . O8 . 1.437(4) yes
Cl2 . H13 2_655 3.423(5) no
Cl2 . H17 2_656 3.375(5) no
Cl2 . H18 2_656 3.565(6) no
Cl2 . H37 2_656 3.183(5) no
Cl2 . H39 2_655 3.266(5) no
Cl2 . H41 . 3.270(5) no
Cl2 . H46 1_554 3.573(5) no
Cl2 . H47 1_554 3.44(6) no
Cl2 . H54 . 3.34(5) no
O1 . O2 . 2.363(8) yes
O1 . O3 . 2.322(7) yes
O1 . O4 . 2.336(7) yes
O1 . C24 . 3.594(8) yes
O1 . C44 1_556 3.444(6) yes
O1 . C45 1_556 3.591(7) yes
O1 . H28 . 3.063(8) no
O1 . H29 . 3.205(8) no
O1 . H30 2_667 2.921(7) no
O1 . H34 1_556 3.096(7) no
O1 . H45 . 2.760(7) no
O1 . H49 1_556 2.865(6) no
O1 . H52 1_556 3.004(7) no
O1 . H53 1_556 3.201(7) no
O2 . O3 . 2.302(8) yes
O2 . O4 . 2.308(6) yes
O2 . C3 1_656 3.382(8) yes
O2 . C21 2_667 3.242(6) yes
O2 . C22 2_667 3.120(8) yes
O2 . H3 1_656 2.594(8) no
O2 . H6 2_666 2.952(9) no
O2 . H21 2_667 3.507(8) no
O2 . H22 2_667 2.683(7) no
O2 . H23 2_667 2.507(8) no
O2 . H24 2_667 3.130(8) no
O2 . H30 2_667 3.32(1) no
O3 . O4 . 2.308(6) yes
O3 . C6 2_666 3.578(7) yes
O3 . C7 2_666 3.384(7) yes
O3 . C27 2_666 3.362(7) yes
O3 . C29 2_666 3.537(7) yes
O3 . H2 1_655 2.739(8) no
O3 . H6 2_666 3.032(8) no
O3 . H7 2_666 3.036(7) no
O3 . H8 2_666 3.104(7) no
O3 . H23 2_667 3.474(8) no
O3 . H31 2_666 2.596(7) no
O3 . H32 2_666 2.730(7) no
O3 . H44 . 3.423(8) no
O3 . H45 . 3.292(8) no
O4 . C1 1_655 3.582(7) yes
O4 . C3 1_656 3.547(7) yes
O4 . C39 . 3.432(6) yes
O4 . C45 1_556 3.560(7) yes
O4 . H1 1_655 2.784(7) no
O4 . H2 1_655 3.423(8) no
O4 . H3 1_656 3.162(7) no
O4 . H4 1_656 3.310(7) no
O4 . H4 2_666 3.344(7) no
O4 . H20 1_655 2.853(7) no
O4 . H45 . 2.527(6) no
O4 . H50 1_556 3.528(6) no
O4 . H52 1_556 2.809(7) no
O5 . O6 . 2.316(6) yes
O5 . O7 . 2.340(6) yes
O5 . O8 . 2.333(5) yes
O5 . C34 2_655 3.459(6) yes
O5 . C36 . 3.320(6) yes
O5 . C40 1_554 3.470(6) yes
O5 . C41 1_554 3.422(6) yes
O5 . C46 . 3.520(6) yes
O5 . H37 2_656 3.594(6) no
O5 . H39 2_655 2.677(6) no
O5 . H40 . 3.089(6) no
O5 . H40 2_655 3.256(6) no
O5 . H41 . 2.660(6) no
O5 . H42 . 3.063(6) no
O5 . H46 1_554 3.046(6) no
O5 . H47 1_554 2.88(6) no
O5 . H53 . 3.584(6) no
O5 . H54 . 2.60(5) no
O6 . O7 . 2.322(6) yes
O6 . O8 . 2.346(7) yes
O6 . C11 2_655 3.341(7) yes
O6 . C40 1_554 3.530(7) yes
O6 . H11 1_655 3.456(8) no
O6 . H12 2_655 2.582(7) no
O6 . H13 2_655 2.758(7) no
O6 . H18 2_656 3.007(8) no
O6 . H46 1_554 3.006(7) no
O6 . H47 1_554 2.98(6) no
O7 . O8 . 2.326(5) yes
O7 . C9 1_655 3.303(6) yes
O7 . C10 1_655 3.600(7) yes
O7 . C32 2_656 3.273(6) yes
O7 . C33 2_656 3.153(6) yes
O7 . C42 . 3.558(6) yes
O7 . H10 1_655 2.516(6) no
O7 . H11 1_655 3.339(7) no
O7 . H14 2_656 3.587(6) no
O7 . H17 2_656 3.266(7) no
O7 . H37 2_656 2.769(6) no
O7 . H38 2_656 2.426(6) no
O7 . H41 . 2.815(6) no
O7 . H48 . 2.750(6) no
O7 . H51 . 3.572(6) no
O7 . H54 . 3.17(5) no
O8 . C14 2_655 3.457(6) yes
O8 . C15 2_656 3.373(7) yes
O8 . C32 2_656 3.577(7) yes
O8 . C34 2_655 3.425(6) yes
O8 . C36 2_655 3.589(7) yes
O8 . H13 2_655 3.161(7) no
O8 . H15 2_655 3.196(6) no
O8 . H16 2_655 3.023(6) no
O8 . H17 2_656 2.700(6) no
O8 . H18 2_656 3.419(8) no
O8 . H25 2_656 3.271(7) no
O8 . H37 2_656 2.736(7) no
O8 . H39 2_655 2.942(6) no
O8 . H40 2_655 3.084(7) no
O8 . H43 2_655 3.350(6) no
N1 . N2 . 3.225(5) yes
N1 . N3 . 3.157(5) yes
N1 . C5 . 3.336(6) yes
N1 . C6 . 2.532(6) yes
N1 . C7 . 1.492(6) yes
N1 . C12 . 3.233(6) yes
N1 . C13 . 2.525(6) yes
N1 . C14 . 1.503(6) yes
N1 . C19 . 3.596(6) yes
N1 . C20 . 2.967(6) yes
N1 . C21 . 2.494(6) yes
N1 . C23 . 1.484(6) yes
N1 . H5 . 2.547(6) no
N1 . H6 . 3.236(6) no
N1 . H7 . 2.072(6) no
N1 . H8 . 2.062(6) no
N1 . H13 . 3.417(6) no
N1 . H14 . 2.595(6) no
N1 . H15 . 2.004(6) no
N1 . H16 . 1.968(6) no
N1 . H22 . 2.648(6) no
N1 . H26 . 2.045(6) no
N1 . H27 . 2.065(6) no
N2 . N3 . 3.378(5) yes
N2 . C1 . 1.355(6) yes
N2 . C2 . 2.410(6) yes
N2 . C3 . 2.786(6) yes
N2 . C4 . 2.383(6) yes
N2 . C5 . 1.344(6) yes
N2 . C6 . 2.447(6) yes
N2 . C7 . 3.003(6) yes
N2 . C19 . 3.232(6) yes
N2 . H1 . 1.987(7) no
N2 . H2 . 3.226(6) no
N2 . H4 . 3.202(6) no
N2 . H5 . 2.779(6) no
N2 . H6 . 3.124(6) no
N2 . H7 . 2.920(6) no
N2 . H9 . 3.346(6) no
N2 . H21 . 2.928(6) no
N3 . C8 . 1.349(6) yes
N3 . C9 . 2.411(6) yes
N3 . C10 . 2.788(6) yes
N3 . C11 . 2.386(6) yes
N3 . C12 . 1.355(6) yes
N3 . C13 . 2.447(6) yes
N3 . C14 . 3.070(6) yes
N3 . H5 . 3.462(6) no
N3 . H9 . 1.921(6) no
N3 . H10 . 3.290(6) no
N3 . H11 . 3.580(6) no
N3 . H12 . 3.113(6) no
N3 . H13 . 3.316(6) no
N3 . H14 . 2.712(6) no
N3 . H15 . 3.260(6) no
N4 . N5 . 3.184(5) yes
N4 . N6 . 3.138(5) yes
N4 . C28 . 3.318(6) yes
N4 . C29 . 2.528(6) yes
N4 . C30 . 1.487(5) yes
N4 . C35 . 3.244(5) yes
N4 . C36 . 2.534(5) yes
N4 . C37 . 1.489(5) yes
N4 . C42 . 3.291(5) yes
N4 . C43 . 2.975(5) yes
N4 . C44 . 2.512(6) yes
N4 . C46 . 1.476(6) yes
N4 . H32 . 3.231(6) no
N4 . H33 . 2.653(6) no
N4 . H34 . 1.999(6) no
N4 . H35 . 1.995(5) no
N4 . H40 . 3.294(5) no
N4 . H41 . 2.655(6) no
N4 . H42 . 2.000(5) no
N4 . H43 . 1.958(5) no
N4 . H48 . 3.162(5) no
N4 . H49 . 2.730(6) no
N4 . H53 . 1.965(5) no
N4 . H54 . 2.03(5) no
N5 . N6 . 3.308(5) yes
N5 . C24 . 1.355(6) yes
N5 . C25 . 2.387(6) yes
N5 . C26 . 2.783(7) yes
N5 . C27 . 2.391(6) yes
N5 . C28 . 1.352(6) yes
N5 . C29 . 2.454(6) yes
N5 . C30 . 2.994(6) yes
N5 . C38 . 3.396(6) yes
N5 . C43 . 3.430(6) yes
N5 . H27 . 3.576(6) no
N5 . H28 . 1.847(6) no
N5 . H29 . 3.196(6) no
N5 . H31 . 3.144(6) no
N5 . H32 . 3.135(6) no
N5 . H33 . 2.778(6) no
N5 . H34 . 3.030(6) no
N5 . H36 . 3.336(6) no
N5 . H44 . 3.433(6) no
N6 . C31 . 1.362(5) yes
N6 . C32 . 2.400(6) yes
N6 . C33 . 2.785(6) yes
N6 . C34 . 2.386(6) yes
N6 . C35 . 1.351(5) yes
N6 . C36 . 2.443(5) yes
N6 . C37 . 3.084(6) yes
N6 . C41 . 3.518(6) yes
N6 . C42 . 3.233(6) yes
N6 . H27 . 3.551(6) no
N6 . H33 . 3.480(6) no
N6 . H36 . 1.896(6) no
N6 . H37 . 3.175(6) no
N6 . H39 . 3.108(6) no
N6 . H40 . 3.196(5) no
N6 . H41 . 2.778(5) no
N6 . H43 . 3.189(6) no
N6 . H48 . 3.266(6) no
C1 . C2 . 1.383(7) yes
C1 . C3 . 2.375(8) yes
C1 . C3 2_566 3.565(7) yes
C1 . C4 . 2.698(8) yes
C1 . C5 . 2.314(7) yes
C1 . C19 . 3.481(7) yes
C1 . C38 1_455 3.575(7) yes
C1 . H1 . 0.9923(1) no
C1 . H2 . 1.991(7) no
C1 . H3 . 3.188(8) no
C1 . H4 . 3.586(8) no
C1 . H9 . 3.539(7) no
C1 . H20 . 3.487(8) no
C1 . H21 . 3.098(7) no
C1 . H44 1_455 3.289(7) no
C1 . H50 1_455 3.504(7) no
C2 . C3 . 1.382(8) yes
C2 . C4 . 2.369(8) yes
C2 . C5 . 2.747(8) yes
C2 . H1 . 2.085(8) no
C2 . H2 . 0.95386(9) no
C2 . H3 . 2.000(8) no
C2 . H4 . 3.144(8) no
C2 . H7 2_566 3.434(7) no
C2 . H44 1_455 3.084(7) no
C2 . H50 1_455 3.450(7) no
C3 . C4 . 1.373(8) yes
C3 . C5 . 2.406(7) yes
C3 . H1 . 3.289(8) no
C3 . H2 . 2.087(9) no
C3 . H3 . 0.88190(7) no
C3 . H4 . 1.924(9) no
C3 . H21 2_566 3.556(7) no
C3 . H50 1_455 3.480(7) no
C4 . C5 . 1.396(7) yes
C4 . C6 . 2.519(7) yes
C4 . H2 . 3.264(8) no
C4 . H3 . 1.957(7) no
C4 . H4 . 0.88921(9) no
C4 . H5 . 3.048(7) no
C4 . H6 . 2.493(8) no
C5 . C6 . 1.503(7) yes
C5 . C7 . 2.573(7) yes
C5 . H1 . 3.183(7) no
C5 . H3 . 3.193(7) no
C5 . H4 . 2.035(7) no
C5 . H5 . 2.041(7) no
C5 . H6 . 1.939(7) no
C5 . H7 . 2.619(7) no
C5 . H8 . 3.368(7) no
C6 . C7 . 1.534(6) yes
C6 . C14 . 3.088(7) yes
C6 . H4 . 2.723(7) no
C6 . H5 . 0.94558(8) no
C6 . H6 . 0.87948(8) no
C6 . H7 . 2.087(7) no
C6 . H8 . 2.062(7) no
C6 . H15 . 2.559(6) no
C6 . H16 . 3.568(7) no
C6 . H23 1_554 3.487(7) no
C7 . C14 . 2.452(6) yes
C7 . C21 . 3.240(7) yes
C7 . C23 . 2.442(7) yes
C7 . H5 . 2.013(7) no
C7 . H6 . 1.999(6) no
C7 . H7 . 1.03134(9) no
C7 . H8 . 1.0311(1) no
C7 . H15 . 2.375(6) no
C7 . H16 . 2.711(6) no
C7 . H22 . 2.949(7) no
C7 . H23 1_554 3.566(8) no
C7 . H26 . 3.289(7) no
C7 . H27 . 2.546(7) no
C7 . H33 . 3.251(7) no
C8 . C9 . 1.391(7) yes
C8 . C10 . 2.377(7) yes
C8 . C11 . 2.706(7) yes
C8 . C12 . 2.319(7) yes
C8 . H9 . 0.90125(7) no
C8 . H10 . 2.066(7) no
C8 . H11 . 3.153(7) no
C8 . H12 . 3.556(7) no
C8 . H12 2_556 3.464(7) no
C8 . H50 1_455 3.578(7) no
C8 . H51 1_455 3.486(7) no
C9 . C10 . 1.375(7) yes
C9 . C11 . 2.380(7) yes
C9 . C12 . 2.750(7) yes
C9 . C42 1_455 3.504(7) yes
C9 . H9 . 2.007(7) no
C9 . H10 . 0.99738(11) no
C9 . H11 . 2.001(7) no
C9 . H12 . 3.179(7) no
C9 . H12 2_556 3.426(7) no
C9 . H47 1_455 3.57(6) no
C9 . H48 1_455 3.318(7) no
C9 . H51 1_455 3.184(7) no
C10 . C11 . 1.392(7) yes
C10 . C11 2_556 3.547(7) yes
C10 . C12 . 2.408(7) yes
C10 . C12 2_556 3.458(7) yes
C10 . H9 . 3.196(7) no
C10 . H10 . 2.089(8) no
C10 . H11 . 0.80541(7) no
C10 . H12 . 2.012(7) no
C10 . H14 2_556 3.558(7) no
C10 . H18 1_554 3.450(8) no
C10 . H18 2_556 3.271(7) no
C10 . H19 1_554 3.580(8) no
C11 . C12 . 1.385(6) yes
C11 . C13 . 2.504(7) yes
C11 . C14 . 3.558(7) yes
C11 . H10 . 3.302(7) no
C11 . H11 . 1.829(7) no
C11 . H12 . 0.85628(6) no
C11 . H13 . 2.533(7) no
C11 . H14 . 3.068(7) no
C11 . H15 . 3.559(7) no
C11 . H18 1_554 2.968(7) no
C12 . C13 . 1.496(6) yes
C12 . C14 . 2.518(6) yes
C12 . H9 . 3.112(7) no
C12 . H11 . 3.065(7) no
C12 . H11 2_556 3.500(7) no
C12 . H12 . 1.904(6) no
C12 . H13 . 2.092(6) no
C12 . H14 . 2.002(6) no
C12 . H15 . 2.740(6) no
C12 . H16 . 3.288(6) no
C12 . H18 1_554 3.424(7) no
C13 . C14 . 1.519(6) yes
C13 . C23 . 3.157(7) yes
C13 . H12 . 2.551(7) no
C13 . H13 . 1.08129(9) no
C13 . H14 . 0.83291(9) no
C13 . H15 . 2.175(7) no
C13 . H16 . 2.051(7) no
C13 . H26 . 2.778(7) no
C13 . H38 . 3.379(7) no
C14 . C23 . 2.429(7) yes
C14 . H5 . 2.656(7) no
C14 . H7 . 3.337(6) no
C14 . H8 . 2.538(6) no
C14 . H13 . 2.129(6) no
C14 . H14 . 1.945(7) no
C14 . H15 . 1.0044(1) no
C14 . H16 . 0.9113(1) no
C14 . H26 . 2.515(7) no
C14 . H27 . 2.840(7) no
C15 . C16 . 1.367(8) yes
C15 . C17 . 2.384(8) yes
C15 . C18 . 2.749(8) yes
C15 . C19 . 2.370(7) yes
C15 . C20 . 1.389(7) yes
C15 . C21 . 2.562(7) yes
C15 . C22 . 3.075(8) yes
C15 . C23 . 3.174(7) yes
C15 . H5 1_556 3.263(7) no
C15 . H11 2_556 3.463(7) no
C15 . H14 . 3.197(7) no
C15 . H15 1_556 3.156(7) no
C15 . H17 . 0.74509(6) no
C15 . H18 . 1.994(7) no
C15 . H19 . 3.122(8) no
C15 . H20 . 3.534(8) no
C15 . H21 . 2.966(7) no
C15 . H22 . 3.317(7) no
C15 . H23 . 3.352(8) no
C15 . H25 . 2.861(8) no
C15 . H26 . 2.690(7) no
C16 . C17 . 1.383(8) yes
C16 . C18 . 2.379(8) yes
C16 . C19 . 2.747(7) yes
C16 . C20 . 2.406(7) yes
C16 . H5 1_556 3.119(7) no
C16 . H11 2_556 2.910(7) no
C16 . H15 1_556 3.117(7) no
C16 . H17 . 1.797(8) no
C16 . H18 . 1.00227(9) no
C16 . H19 . 1.932(8) no
C16 . H20 . 3.089(8) no
C16 . H21 . 3.393(7) no
C17 . C18 . 1.368(8) yes
C17 . C19 . 2.391(7) yes
C17 . C20 . 2.790(7) yes
C17 . H5 1_556 3.063(7) no
C17 . H17 . 3.015(8) no
C17 . H18 . 2.131(8) no
C17 . H19 . 0.82238(7) no
C17 . H20 . 1.893(8) no
C17 . H21 . 2.951(7) no
C17 . H51 1_456 3.425(8) no
C18 . C19 . 1.397(7) yes
C18 . C20 . 2.420(7) yes
C18 . H1 . 2.936(7) no
C18 . H5 1_556 3.130(7) no
C18 . H6 1_556 3.497(7) no
C18 . H17 . 3.489(8) no
C18 . H18 . 3.317(8) no
C18 . H19 . 1.917(8) no
C18 . H20 . 0.78699(6) no
C18 . H21 . 1.782(7) no
C18 . H52 1_456 3.425(7) no
C19 . C20 . 1.382(7) yes
C19 . C21 . 2.524(7) yes
C19 . C23 . 3.554(7) yes
C19 . H1 . 2.970(7) no
C19 . H3 2_566 3.534(7) no
C19 . H5 1_556 3.250(6) no
C19 . H6 1_556 3.165(6) no
C19 . H17 . 3.066(7) no
C19 . H19 . 3.134(7) no
C19 . H20 . 1.912(7) no
C19 . H21 . 0.64872(6) no
C19 . H22 . 2.553(7) no
C19 . H23 . 3.588(7) no
C20 . C21 . 1.534(7) yes
C20 . C22 . 2.542(7) yes
C20 . C23 . 2.512(7) yes
C20 . H5 1_556 3.344(6) no
C20 . H6 1_556 3.387(6) no
C20 . H14 . 3.541(6) no
C20 . H17 . 1.917(7) no
C20 . H18 . 3.262(7) no
C20 . H20 . 3.120(7) no
C20 . H21 . 1.815(7) no
C20 . H22 . 2.054(7) no
C20 . H23 . 2.772(7) no
C20 . H24 . 3.388(7) no
C20 . H25 . 2.717(7) no
C20 . H26 . 2.493(7) no
C20 . H27 . 3.328(7) no
C21 . C22 . 1.560(7) yes
C21 . C23 . 1.505(7) yes
C21 . H7 . 2.915(7) no
C21 . H17 . 2.726(7) no
C21 . H21 . 2.614(7) no
C21 . H22 . 0.95089(9) no
C21 . H23 . 2.097(7) no
C21 . H24 . 2.128(7) no
C21 . H25 . 2.051(7) no
C21 . H26 . 1.888(7) no
C21 . H27 . 2.029(7) no
C22 . C23 . 2.488(7) yes
C22 . H8 1_556 3.545(7) no
C22 . H17 . 2.973(8) no
C22 . H22 . 2.101(7) no
C22 . H23 . 0.95923(9) no
C22 . H24 . 0.96080(8) no
C22 . H25 . 0.80789(7) no
C22 . H26 . 2.516(7) no
C22 . H27 . 2.598(7) no
C22 . H35 1_556 3.369(7) no
C22 . H43 1_556 3.344(7) no
C23 . H7 . 2.571(7) no
C23 . H8 . 2.755(7) no
C23 . H14 . 2.848(7) no
C23 . H15 . 3.204(7) no
C23 . H16 . 2.450(7) no
C23 . H17 . 3.139(7) no
C23 . H22 . 1.986(7) no
C23 . H23 . 3.319(7) no
C23 . H24 . 2.750(7) no
C23 . H25 . 2.753(7) no
C23 . H26 . 0.99203(9) no
C23 . H27 . 0.95329(8) no
C23 . H33 . 3.599(7) no
C24 . C25 . 1.372(7) yes
C24 . C26 . 2.380(8) yes
C24 . C27 . 2.716(8) yes
C24 . C28 . 2.321(7) yes
C24 . C38 . 3.470(7) yes
C24 . H24 . 3.456(8) no
C24 . H28 . 0.84906(7) no
C24 . H29 . 1.996(7) no
C24 . H30 . 3.168(8) no
C24 . H31 . 3.544(8) no
C24 . H35 1_556 3.322(6) no
C24 . H36 . 3.473(6) no
C24 . H44 . 3.459(7) no
C25 . C26 . 1.374(8) yes
C25 . C27 . 2.364(8) yes
C25 . C28 . 2.721(7) yes
C25 . H24 . 3.190(8) no
C25 . H28 . 1.991(7) no
C25 . H29 . 0.89467(9) no
C25 . H30 . 1.991(8) no
C25 . H31 . 3.098(8) no
C25 . H34 2_666 3.444(7) no
C25 . H35 1_556 3.155(7) no
C26 . C27 . 1.381(8) yes
C26 . C28 . 2.395(7) yes
C26 . H24 . 3.303(8) no
C26 . H28 . 3.171(8) no
C26 . H29 . 1.957(8) no
C26 . H30 . 0.84384(6) no
C26 . H31 . 1.908(8) no
C26 . H34 2_666 3.100(7) no
C27 . C28 . 1.387(7) yes
C27 . C29 . 2.501(7) yes
C27 . H7 . 3.555(7) no
C27 . H27 . 3.395(7) no
C27 . H28 . 3.555(8) no
C27 . H29 . 3.162(8) no
C27 . H30 . 1.905(7) no
C27 . H31 . 0.83095(7) no
C27 . H32 . 2.495(7) no
C27 . H33 . 2.896(7) no
C28 . C29 . 1.502(7) yes
C28 . C30 . 2.587(6) yes
C28 . H27 . 3.179(7) no
C28 . H28 . 3.037(7) no
C28 . H30 . 3.127(7) no
C28 . H31 . 1.964(7) no
C28 . H32 . 1.952(7) no
C28 . H33 . 1.961(7) no
C28 . H34 . 2.766(6) no
C28 . H35 . 3.361(6) no
C29 . C30 . 1.532(6) yes
C29 . C37 . 3.115(7) yes
C29 . H8 . 2.994(7) no
C29 . H23 1_554 3.428(7) no
C29 . H27 . 3.450(7) no
C29 . H31 . 2.656(7) no
C29 . H32 . 0.88024(7) no
C29 . H33 . 0.91957(7) no
C29 . H34 . 2.129(7) no
C29 . H35 . 2.052(6) no
C29 . H43 . 2.691(7) no
C30 . C37 . 2.441(6) yes
C30 . C44 . 3.160(6) yes
C30 . C46 . 2.438(6) yes
C30 . H29 1_554 3.375(7) no
C30 . H30 2_666 3.570(7) no
C30 . H32 . 1.990(6) no
C30 . H33 . 2.070(7) no
C30 . H34 . 0.97577(7) no
C30 . H35 . 0.9704(1) no
C30 . H42 . 2.821(6) no
C30 . H43 . 2.419(6) no
C30 . H49 . 2.930(6) no
C30 . H53 . 2.517(6) no
C30 . H54 . 3.26(5) no
C31 . C32 . 1.369(6) yes
C31 . C33 . 2.370(7) yes
C31 . C34 . 2.701(7) yes
C31 . C35 . 2.323(6) yes
C31 . H26 . 3.307(7) no
C31 . H27 . 3.294(7) no
C31 . H36 . 0.88957(7) no
C31 . H37 . 1.957(6) no
C31 . H38 . 3.235(7) no
C31 . H39 . 3.496(7) no
C31 . H39 2_656 3.495(6) no
C31 . H42 1_556 3.185(6) no
C32 . C33 . 1.377(7) yes
C32 . C34 . 2.364(7) yes
C32 . C35 . 2.738(6) yes
C32 . H25 . 3.588(7) no
C32 . H26 . 2.950(7) no
C32 . H27 . 3.593(7) no
C32 . H36 . 2.007(6) no
C32 . H37 . 0.87042(9) no
C32 . H38 . 2.023(7) no
C32 . H39 . 3.066(7) no
C32 . H39 2_656 3.501(6) no
C32 . H40 2_656 3.481(6) no
C32 . H41 2_656 3.394(6) no
C32 . H42 1_556 3.507(7) no
C33 . C34 . 1.376(6) yes
C33 . C34 2_656 3.557(6) yes
C33 . C35 . 2.403(6) yes
C33 . C35 2_656 3.427(6) yes
C33 . H13 . 3.236(7) no
C33 . H14 . 3.238(7) no
C33 . H16 . 3.414(7) no
C33 . H26 . 3.298(7) no
C33 . H36 . 3.195(7) no
C33 . H37 . 1.967(7) no
C33 . H38 . 0.97186(7) no
C33 . H39 . 1.875(7) no
C33 . H41 2_656 3.188(6) no
C33 . H47 2_656 3.10(6) no
C33 . H48 2_656 3.550(6) no
C34 . C34 2_656 3.569(9) yes
C34 . C35 . 1.391(6) yes
C34 . C36 . 2.510(6) yes
C34 . H13 . 3.351(6) no
C34 . H16 . 3.161(6) no
C34 . H36 . 3.588(7) no
C34 . H37 . 3.155(7) no
C34 . H38 . 2.078(6) no
C34 . H39 . 0.79578(7) no
C34 . H40 . 2.555(6) no
C34 . H41 . 3.164(6) no
C34 . H43 . 3.588(6) no
C34 . H47 2_656 3.19(6) no
C35 . C36 . 1.495(6) yes
C35 . C37 . 2.565(6) yes
C35 . H16 . 3.435(6) no
C35 . H36 . 3.087(6) no
C35 . H38 . 3.301(6) no
C35 . H38 2_656 3.523(6) no
C35 . H39 . 1.938(6) no
C35 . H40 . 2.011(6) no
C35 . H41 . 2.115(6) no
C35 . H42 . 3.316(6) no
C35 . H43 . 2.669(6) no
C35 . H48 . 3.596(6) no
C36 . C37 . 1.523(6) yes
C36 . C46 . 3.213(6) yes
C36 . H38 2_656 3.547(6) no
C36 . H39 . 2.655(6) no
C36 . H40 . 0.91708(8) no
C36 . H41 . 1.02917(11) no
C36 . H42 . 2.001(6) no
C36 . H43 . 2.007(6) no
C36 . H48 . 3.236(6) no
C36 . H54 . 2.83(5) no
C37 . C46 . 2.441(6) yes
C37 . H25 1_554 3.472(7) no
C37 . H33 . 2.818(7) no
C37 . H34 . 3.235(6) no
C37 . H35 . 2.484(6) no
C37 . H36 1_554 3.395(6) no
C37 . H40 . 2.050(6) no
C37 . H41 . 2.061(6) no
C37 . H42 . 0.9521(1) no
C37 . H43 . 0.89757(9) no
C37 . H53 . 2.748(6) no
C37 . H54 . 2.47(5) no
C38 . C39 . 1.370(7) yes
C38 . C40 . 2.409(7) yes
C38 . C41 . 2.775(6) yes
C38 . C42 . 2.400(6) yes
C38 . C43 . 1.403(6) yes
C38 . C44 . 2.534(6) yes
C38 . C45 . 3.296(6) yes
C38 . H1 1_655 3.308(7) no
C38 . H2 1_655 3.300(7) no
C38 . H9 1_655 3.347(7) no
C38 . H28 . 2.912(7) no
C38 . H44 . 0.79787(8) no
C38 . H45 . 2.037(6) no
C38 . H46 . 3.133(7) no
C38 . H48 . 3.155(6) no
C38 . H49 . 2.521(6) no
C38 . H50 . 3.014(6) no
C39 . C40 . 1.405(7) yes
C39 . C41 . 2.395(6) yes
C39 . C42 . 2.769(6) yes
C39 . C43 . 2.419(6) yes
C39 . H1 1_655 3.135(7) no
C39 . H9 1_655 3.189(7) no
C39 . H28 . 2.902(7) no
C39 . H44 . 1.909(7) no
C39 . H45 . 0.97116(9) no
C39 . H46 . 1.919(7) no
C39 . H47 . 3.36(6) no
C39 . H52 1_556 3.136(7) no
C39 . H53 1_556 3.458(6) no
C40 . C41 . 1.366(6) yes
C40 . C42 . 2.408(6) yes
C40 . C43 . 2.815(6) yes
C40 . H9 1_655 3.068(7) no
C40 . H28 . 3.531(7) no
C40 . H44 . 3.132(7) no
C40 . H45 . 2.057(7) no
C40 . H46 . 0.84616(9) no
C40 . H47 . 2.12(6) no
C40 . H48 . 3.157(6) no
C40 . H52 1_556 3.214(7) no
C40 . H53 1_556 3.223(6) no
C40 . H54 1_556 3.56(5) no
C41 . C42 . 1.413(6) yes
C41 . C43 . 2.448(6) yes
C41 . H9 1_655 3.095(7) no
C41 . H10 1_655 2.970(7) no
C41 . H38 2_656 3.205(7) no
C41 . H39 2_656 3.548(6) no
C41 . H44 . 3.572(6) no
C41 . H45 . 3.259(6) no
C41 . H46 . 1.983(6) no
C41 . H47 . 1.05(6) no
C41 . H48 . 1.975(6) no
C42 . C43 . 1.404(6) yes
C42 . C44 . 2.554(6) yes
C42 . C45 . 3.260(6) yes
C42 . C46 . 3.004(6) yes
C42 . H9 1_655 3.212(7) no
C42 . H10 1_655 2.702(7) no
C42 . H38 2_656 3.239(6) no
C42 . H41 . 3.088(6) no
C42 . H44 . 3.110(6) no
C42 . H46 . 3.201(6) no
C42 . H47 . 2.12(6) no
C42 . H48 . 0.84899(8) no
C42 . H49 . 3.216(6) no
C42 . H50 . 3.454(6) no
C42 . H51 . 3.055(6) no
C42 . H54 . 2.86(5) no
C43 . C44 . 1.523(6) yes
C43 . C45 . 2.492(6) yes
C43 . C46 . 2.541(6) yes
C43 . H9 1_655 3.355(7) no
C43 . H10 1_655 3.505(7) no
C43 . H28 . 3.595(6) no
C43 . H34 . 3.532(6) no
C43 . H44 . 1.907(6) no
C43 . H45 . 3.291(6) no
C43 . H47 . 3.38(6) no
C43 . H48 . 1.957(6) no
C43 . H49 . 1.952(6) no
C43 . H50 . 2.577(6) no
C43 . H51 . 2.722(6) no
C43 . H52 . 3.289(6) no
C43 . H53 . 3.265(6) no
C43 . H54 . 2.84(5) no
C44 . C45 . 1.528(6) yes
C44 . C46 . 1.525(6) yes
C44 . H34 . 2.728(6) no
C44 . H44 . 2.612(6) no
C44 . H48 . 2.663(6) no
C44 . H49 . 0.90968(9) no
C44 . H50 . 1.980(6) no
C44 . H51 . 2.061(7) no
C44 . H52 . 2.041(6) no
C44 . H53 . 1.975(6) no
C44 . H54 . 2.10(5) no
C45 . C46 . 2.500(7) yes
C45 . H10 1_655 3.590(7) no
C45 . H19 1_654 3.221(8) no
C45 . H20 1_654 3.329(7) no
C45 . H44 . 3.345(7) no
C45 . H45 1_554 3.343(7) no
C45 . H46 1_554 3.111(7) no
C45 . H48 . 3.222(6) no
C45 . H49 . 2.026(7) no
C45 . H50 . 0.87666(7) no
C45 . H51 . 0.96999(9) no
C45 . H52 . 0.92004(9) no
C45 . H53 . 2.633(7) no
C45 . H54 . 2.66(5) no
C46 . H34 . 2.435(6) no
C46 . H35 . 2.733(6) no
C46 . H41 . 2.860(6) no
C46 . H42 . 2.449(6) no
C46 . H43 . 3.164(6) no
C46 . H46 1_554 3.273(6) no
C46 . H48 . 2.754(6) no
C46 . H49 . 2.033(6) no
C46 . H50 . 3.241(7) no
C46 . H51 . 2.663(7) no
C46 . H52 . 2.700(6) no
C46 . H53 . 0.86507(9) no
C46 . H54 . 1.00(5) no
H1 . H2 . 2.321(7) no
H1 . H9 . 3.344(7) no
H1 . H20 . 2.579(8) no
H1 . H21 . 2.651(7) no
H1 . H44 1_455 3.139(7) no
H1 . H45 1_455 2.908(7) no
H2 . H3 . 2.414(8) no
H2 . H7 2_566 2.866(7) no
H2 . H31 2_566 3.263(8) no
H2 . H44 1_455 2.640(7) no
H3 . H4 . 2.173(8) no
H3 . H7 2_566 3.439(8) no
H3 . H21 2_566 2.914(7) no
H3 . H22 2_566 2.984(7) no
H4 . H4 2_565 3.12(1) no
H4 . H5 . 3.233(7) no
H4 . H6 . 2.403(7) no
H4 . H20 1_554 3.368(7) no
H4 . H21 1_554 3.445(7) no
H5 . H6 . 1.48703(13) no
H5 . H7 . 2.809(7) no
H5 . H8 . 2.403(7) no
H5 . H15 . 1.952(7) no
H5 . H16 . 3.231(7) no
H5 . H18 1_554 3.559(7) no
H5 . H19 1_554 3.456(8) no
H5 . H20 1_554 3.468(7) no
H5 . H21 1_554 3.564(6) no
H5 . H23 1_554 3.539(8) no
H6 . H7 . 2.447(6) no
H6 . H8 . 2.177(6) no
H6 . H15 . 3.040(6) no
H6 . H21 1_554 3.219(6) no
H6 . H23 1_554 2.929(7) no
H7 . H8 . 1.72323(14) no
H7 . H15 . 3.384(7) no
H7 . H16 . 3.564(6) no
H7 . H22 . 2.353(7) no
H7 . H26 . 3.530(7) no
H7 . H27 . 2.606(7) no
H7 . H31 . 3.065(7) no
H7 . H33 . 3.526(7) no
H8 . H15 . 2.355(6) no
H8 . H16 . 2.469(6) no
H8 . H22 . 3.594(7) no
H8 . H23 1_554 2.732(7) no
H8 . H25 1_554 3.452(7) no
H8 . H26 . 3.554(7) no
H8 . H27 . 2.543(7) no
H8 . H31 . 3.404(7) no
H8 . H32 . 2.805(7) no
H8 . H33 . 2.351(7) no
H9 . H10 . 2.335(7) no
H9 . H46 1_455 3.475(7) no
H9 . H47 1_455 3.53(6) no
H9 . H48 1_455 3.514(7) no
H9 . H50 1_455 3.190(7) no
H9 . H51 1_455 3.357(7) no
H10 . H11 . 2.457(7) no
H10 . H13 2_556 3.459(7) no
H10 . H14 2_556 3.492(7) no
H10 . H38 2_556 3.238(7) no
H10 . H47 1_455 2.92(6) no
H10 . H48 1_455 2.392(7) no
H10 . H51 1_455 2.810(7) no
H11 . H12 . 2.163(7) no
H11 . H14 2_556 3.362(7) no
H11 . H17 2_556 3.377(7) no
H11 . H18 1_554 3.495(8) no
H11 . H18 2_556 2.471(7) no
H12 . H13 . 2.211(7) no
H12 . H14 . 3.117(7) no
H12 . H18 1_554 2.928(7) no
H13 . H14 . 1.50622(14) no
H13 . H15 . 2.623(6) no
H13 . H16 . 2.312(7) no
H13 . H26 . 3.441(7) no
H13 . H38 . 2.899(7) no
H13 . H39 . 3.160(6) no
H13 . H47 2_656 2.86(6) no
H14 . H15 . 2.801(7) no
H14 . H16 . 2.334(7) no
H14 . H17 . 3.010(7) no
H14 . H26 . 2.256(7) no
H14 . H27 . 3.543(7) no
H14 . H38 . 2.929(6) no
H15 . H16 . 1.47660(14) no
H15 . H17 1_554 3.123(7) no
H15 . H18 1_554 3.051(7) no
H15 . H26 . 3.459(7) no
H15 . H27 . 3.503(7) no
H16 . H26 . 2.505(7) no
H16 . H27 . 2.576(7) no
H16 . H33 . 3.280(7) no
H16 . H39 . 3.327(6) no
H16 . H43 . 3.382(6) no
H17 . H18 . 2.079(8) no
H17 . H22 . 3.594(7) no
H17 . H23 . 3.363(8) no
H17 . H25 . 2.586(8) no
H17 . H26 . 2.463(7) no
H17 . H37 . 3.598(7) no
H18 . H19 . 2.388(8) no
H19 . H20 . 2.181(8) no
H19 . H46 1_455 3.426(8) no
H19 . H50 1_456 3.271(8) no
H19 . H51 1_456 2.721(8) no
H19 . H52 1_456 3.158(8) no
H20 . H21 . 2.075(7) no
H20 . H45 1_455 3.186(7) no
H20 . H50 1_456 3.251(7) no
H20 . H51 1_456 3.450(7) no
H20 . H52 1_456 2.802(7) no
H21 . H22 . 2.400(7) no
H22 . H23 . 2.394(7) no
H22 . H24 . 2.405(7) no
H22 . H25 . 2.777(7) no
H22 . H26 . 2.664(7) no
H22 . H27 . 2.303(7) no
H23 . H24 . 1.44317(13) no
H23 . H25 . 1.39488(12) no
H23 . H26 . 3.396(7) no
H23 . H27 . 3.460(7) no
H23 . H32 1_556 2.991(7) no
H23 . H33 1_556 3.138(7) no
H23 . H35 1_556 3.259(7) no
H23 . H43 1_556 3.355(7) no
H24 . H25 . 1.48111(12) no
H24 . H26 . 2.944(7) no
H24 . H27 . 2.511(7) no
H24 . H29 . 3.360(8) no
H24 . H30 . 3.528(8) no
H24 . H32 1_556 3.430(7) no
H24 . H35 1_556 2.766(7) no
H24 . H36 . 3.311(7) no
H24 . H43 1_556 3.345(7) no
H25 . H26 . 2.476(7) no
H25 . H27 . 2.928(7) no
H25 . H33 1_556 3.514(7) no
H25 . H35 1_556 3.353(7) no
H25 . H36 . 3.398(7) no
H25 . H37 . 3.201(7) no
H25 . H42 1_556 3.377(7) no
H25 . H43 1_556 2.790(7) no
H26 . H27 . 1.62533(12) no
H26 . H36 . 3.593(7) no
H26 . H37 . 3.031(6) no
H26 . H38 . 3.514(7) no
H27 . H31 . 3.523(7) no
H27 . H33 . 2.809(7) no
H27 . H36 . 3.411(7) no
H28 . H29 . 2.349(7) no
H28 . H35 1_556 3.215(6) no
H28 . H36 . 3.377(6) no
H28 . H44 . 2.990(7) no
H28 . H45 . 2.897(7) no
H28 . H53 1_556 3.129(7) no
H29 . H29 2_667 2.82(1) no
H29 . H30 . 2.289(8) no
H29 . H32 2_666 3.498(7) no
H29 . H34 1_556 3.160(7) no
H29 . H34 2_666 3.199(7) no
H29 . H35 1_556 2.733(7) no
H30 . H31 . 2.124(8) no
H30 . H34 2_666 2.663(7) no
H30 . H44 2_666 3.533(8) no
H30 . H49 2_666 2.923(7) no
H31 . H32 . 2.383(7) no
H31 . H33 . 2.997(7) no
H31 . H44 2_666 3.394(7) no
H32 . H33 . 1.43154(13) no
H32 . H34 . 2.468(7) no
H32 . H35 . 2.190(6) no
H32 . H43 . 3.197(7) no
H33 . H34 . 2.866(7) no
H33 . H35 . 2.451(7) no
H33 . H42 . 3.538(7) no
H33 . H43 . 2.214(7) no
H34 . H35 . 1.56265(13) no
H34 . H42 . 3.520(6) no
H34 . H43 . 3.350(6) no
H34 . H49 . 2.261(6) no
H34 . H53 . 2.434(6) no
H34 . H54 . 3.40(5) no
H35 . H42 . 2.578(6) no
H35 . H43 . 2.385(6) no
H35 . H49 . 3.517(6) no
H35 . H53 . 2.534(6) no
H35 . H54 . 3.47(5) no
H36 . H37 . 2.304(6) no
H36 . H42 1_556 2.500(6) no
H36 . H43 1_556 3.583(6) no
H37 . H38 . 2.278(7) no
H37 . H40 1_556 3.326(6) no
H37 . H40 2_656 3.250(6) no
H37 . H41 2_656 3.174(6) no
H37 . H42 1_556 3.104(7) no
H38 . H39 . 2.278(6) no
H38 . H41 2_656 2.839(6) no
H38 . H47 2_656 2.48(6) no
H38 . H48 2_656 2.712(6) no
H39 . H40 . 2.416(6) no
H39 . H41 . 3.322(6) no
H39 . H47 2_656 2.67(6) no
H40 . H40 2_655 3.332(8) no
H40 . H41 . 1.46426(13) no
H40 . H42 . 2.200(6) no
H40 . H43 . 2.432(6) no
H40 . H54 . 3.32(5) no
H41 . H42 . 2.316(6) no
H41 . H43 . 2.791(7) no
H41 . H48 . 2.440(6) no
H41 . H53 . 3.444(6) no
H41 . H54 . 2.23(5) no
H42 . H43 . 1.53190(13) no
H42 . H53 . 2.497(6) no
H42 . H54 . 2.34(5) no
H43 . H53 . 3.403(6) no
H43 . H54 . 3.33(5) no
H44 . H45 . 2.275(7) no
H44 . H49 . 2.330(6) no
H44 . H50 . 2.988(7) no
H45 . H46 . 2.230(7) no
H45 . H52 1_556 2.455(7) no
H45 . H53 1_556 3.146(6) no
H46 . H47 . 2.43(6) no
H46 . H51 1_556 2.830(7) no
H46 . H52 1_556 2.630(7) no
H46 . H53 1_556 2.805(7) no
H46 . H54 1_556 2.92(5) no
H47 . H48 . 2.33(6) no
H48 . H49 . 3.460(6) no
H48 . H50 . 3.587(6) no
H48 . H51 . 2.820(6) no
H48 . H53 . 3.552(6) no
H48 . H54 . 2.35(5) no
H49 . H50 . 2.266(7) no
H49 . H51 . 2.789(7) no
H49 . H52 . 2.317(6) no
H49 . H53 . 2.283(6) no
H49 . H54 . 2.83(5) no
H50 . H51 . 1.52042(13) no
H50 . H52 . 1.46226(15) no
H50 . H53 . 3.425(7) no
H50 . H54 . 3.45(5) no
H51 . H52 . 1.54734(14) no
H51 . H53 . 2.883(7) no
H51 . H54 . 2.44(5) no
H52 . H53 . 2.526(7) no
H52 . H54 . 2.93(5) no
H53 . H54 . 1.46(5) no

loop_
_geom_torsion_atom_site_label_1
_geom_torsion_site_symmetry_1
_geom_torsion_atom_site_label_2
_geom_torsion_site_symmetry_2
_geom_torsion_atom_site_label_3
_geom_torsion_site_symmetry_3
_geom_torsion_atom_site_label_4
_geom_torsion_site_symmetry_4
_geom_torsion
_geom_torsion_publ_flag
N2 . Cu1 . N1 . C7 . 3.9(6) yes
N2 . Cu1 . N1 . C14 . -115.7(6) yes
N2 . Cu1 . N1 . C23 . 123.3(6) yes
N3 . Cu1 . N1 . C7 . 121.0(5) yes
N3 . Cu1 . N1 . C14 . 1.5(6) yes
N3 . Cu1 . N1 . C23 . -119.6(6) yes
C19 . Cu1 . N1 . C7 . -99.5(6) yes
C19 . Cu1 . N1 . C14 . 140.9(6) yes
C19 . Cu1 . N1 . C23 . 19.8(8) yes
N1 . Cu1 . N2 . C1 . -160.0(6) yes
N1 . Cu1 . N2 . C5 . 25.2(7) yes
N3 . Cu1 . N2 . C1 . 93.1(7) yes
N3 . Cu1 . N2 . C5 . -81.7(7) yes
C19 . Cu1 . N2 . C1 . -46.5(8) yes
C19 . Cu1 . N2 . C5 . 138.7(6) yes
N1 . Cu1 . N3 . C8 . -152.3(6) yes
N1 . Cu1 . N3 . C12 . 12.2(7) yes
N2 . Cu1 . N3 . C8 . -44.1(8) yes
N2 . Cu1 . N3 . C12 . 120.4(6) yes
C19 . Cu1 . N3 . C8 . 79.6(9) yes
C19 . Cu1 . N3 . C12 . -115.9(7) yes
N1 . Cu1 . C19 . C18 . -156.6(6) yes
N1 . Cu1 . C19 . C20 . -37.1(6) yes
N2 . Cu1 . C19 . C18 . 97.1(7) yes
N2 . Cu1 . C19 . C20 . -143.3(6) yes
N3 . Cu1 . C19 . C18 . -32.6(9) yes
N3 . Cu1 . C19 . C20 . 86.9(7) yes
N5 . Cu2 . N4 . C30 . 3.2(6) yes
N5 . Cu2 . N4 . C37 . -118.4(6) yes
N5 . Cu2 . N4 . C46 . 121.1(5) yes
N6 . Cu2 . N4 . C30 . 117.4(5) yes
N6 . Cu2 . N4 . C37 . -4.2(6) yes
N6 . Cu2 . N4 . C46 . -124.6(5) yes
C42 . Cu2 . N4 . C30 . -141.1(5) yes
C42 . Cu2 . N4 . C37 . 97.4(6) yes
C42 . Cu2 . N4 . C46 . -23.1(6) yes
C43 . Cu2 . N4 . C30 . -105.6(5) yes
C43 . Cu2 . N4 . C37 . 132.8(6) yes
C43 . Cu2 . N4 . C46 . 12.3(6) yes
N4 . Cu2 . N5 . C24 . -162.5(6) yes
N4 . Cu2 . N5 . C28 . 28.6(7) yes
N6 . Cu2 . N5 . C24 . 92.1(7) yes
N6 . Cu2 . N5 . C28 . -76.7(7) yes
C42 . Cu2 . N5 . C24 . -46.1(1) yes
C42 . Cu2 . N5 . C28 . 145.1(7) yes
C43 . Cu2 . N5 . C24 . -71.5(7) yes
C43 . Cu2 . N5 . C28 . 119.6(6) yes
N4 . Cu2 . N6 . C31 . -157.1(6) yes
N4 . Cu2 . N6 . C35 . 18.3(7) yes
N5 . Cu2 . N6 . C31 . -51.4(7) yes
N5 . Cu2 . N6 . C35 . 124.0(6) yes
C42 . Cu2 . N6 . C31 . 102.7(6) yes
C42 . Cu2 . N6 . C35 . -81.9(7) yes
C43 . Cu2 . N6 . C31 . 105.9(8) yes
C43 . Cu2 . N6 . C35 . -78.7(9) yes
N4 . Cu2 . C42 . C41 . -168.1(6) yes
N4 . Cu2 . C42 . C43 . 74.7(5) yes
N5 . Cu2 . C42 . C41 . 74.7(9) yes
N5 . Cu2 . C42 . C43 . -42.6(9) yes
N6 . Cu2 . C42 . C41 . -66.3(7) yes
N6 . Cu2 . C42 . C43 . 176.4(5) yes
C43 . Cu2 . C42 . C41 . 117.3(8) yes
C43 . Cu2 . C42 . C43 . 0.0(3) yes
N4 . Cu2 . C43 . C38 . 137.8(6) yes
N4 . Cu2 . C43 . C42 . -107.1(5) yes
N4 . Cu2 . C43 . C44 . 12.6(6) yes
N5 . Cu2 . C43 . C38 . 37.4(7) yes
N5 . Cu2 . C43 . C42 . 152.5(6) yes
N5 . Cu2 . C43 . C44 . -87.8(6) yes
N6 . Cu2 . C43 . C38 . -120.2(7) yes
N6 . Cu2 . C43 . C42 . -5.1(8) yes
N6 . Cu2 . C43 . C44 . 114.6(7) yes
C42 . Cu2 . C43 . C38 . -115.1(7) yes
C42 . Cu2 . C43 . C42 . 0.0(3) yes
C42 . Cu2 . C43 . C44 . 119.7(7) yes
Cu1 . N1 . C7 . C6 . -49.6(5) yes
C14 . N1 . C7 . C6 . 71.0(7) yes
C23 . N1 . C7 . C6 . -169.0(6) yes
Cu1 . N1 . C14 . C13 . -41.1(6) yes
C7 . N1 . C14 . C13 . -158.3(6) yes
C23 . N1 . C14 . C13 . 80.8(7) yes
Cu1 . N1 . C23 . C21 . -28.1(6) yes
C7 . N1 . C23 . C21 . 88.6(7) yes
C14 . N1 . C23 . C21 . -150.7(6) yes
Cu1 . N2 . C1 . C2 . -172.6(5) yes
C5 . N2 . C1 . C2 . 2.3(1) yes
Cu1 . N2 . C5 . C4 . 172.3(4) yes
Cu1 . N2 . C5 . C6 . -6.0(6) yes
C1 . N2 . C5 . C4 . -2.8(1) yes
C1 . N2 . C5 . C6 . 178.9(6) yes
Cu1 . N3 . C8 . C9 . 164.5(5) yes
C12 . N3 . C8 . C9 . -0.4(1) yes
Cu1 . N3 . C12 . C11 . -164.5(4) yes
Cu1 . N3 . C12 . C13 . 15.5(6) yes
C8 . N3 . C12 . C11 . -0.0(9) yes
C8 . N3 . C12 . C13 . -179.9(6) yes
Cu2 . N4 . C30 . C29 . -48.8(5) yes
C37 . N4 . C30 . C29 . 74.1(7) yes
C46 . N4 . C30 . C29 . -162.9(6) yes
Cu2 . N4 . C37 . C36 . -34.5(6) yes
C30 . N4 . C37 . C36 . -154.7(5) yes
C46 . N4 . C37 . C36 . 82.5(7) yes
Cu2 . N4 . C46 . C44 . -36.7(5) yes
C30 . N4 . C46 . C44 . 79.2(7) yes
C37 . N4 . C46 . C44 . -158.3(5) yes
Cu2 . N5 . C24 . C25 . -167.1(5) yes
C28 . N5 . C24 . C25 . 2.0(1) yes
Cu2 . N5 . C28 . C27 . 167.6(4) yes
Cu2 . N5 . C28 . C29 . -12.0(6) yes
C24 . N5 . C28 . C27 . -1.6(1) yes
C24 . N5 . C28 . C29 . 178.8(6) yes
Cu2 . N6 . C31 . C32 . 175.0(4) yes
C35 . N6 . C31 . C32 . -0.6(9) yes
Cu2 . N6 . C35 . C34 . -173.8(4) yes
Cu2 . N6 . C35 . C36 . 8.8(6) yes
C31 . N6 . C35 . C34 . 1.7(9) yes
C31 . N6 . C35 . C36 . -175.7(5) yes
N2 . C1 . C2 . C3 . 0.4(1) yes
C1 . C2 . C3 . C4 . -2.5(1) yes
C2 . C3 . C4 . C5 . 2.1(1) yes
C3 . C4 . C5 . N2 . 0.6(1) yes
C3 . C4 . C5 . C6 . 178.9(6) yes
N2 . C5 . C6 . C7 . -47.9(8) yes
C4 . C5 . C6 . C7 . 133.8(7) yes
C5 . C6 . C7 . N1 . 84.9(7) yes
N3 . C8 . C9 . C10 . 0.4(9) yes
C8 . C9 . C10 . C11 . 0.0(1) yes
C9 . C10 . C11 . C12 . -0.4(1) yes
C10 . C11 . C12 . N3 . 0.4(1) yes
C10 . C11 . C12 . C13 . -179.7(6) yes
N3 . C12 . C13 . C14 . -64.4(7) yes
C11 . C12 . C13 . C14 . 115.7(7) yes
C12 . C13 . C14 . N1 . 79.9(7) yes
C20 . C15 . C16 . C17 . 1.4(1) yes
C16 . C15 . C20 . C19 . -0.2(1) yes
C16 . C15 . C20 . C21 . 175.3(6) yes
C15 . C16 . C17 . C18 . -1.2(1) yes
C16 . C17 . C18 . C19 . -0.2(1) yes
C17 . C18 . C19 . Cu1 . 84.6(7) yes
C17 . C18 . C19 . C20 . 1.4(1) yes
Cu1 . C19 . C20 . C15 . -98.9(5) yes
Cu1 . C19 . C20 . C21 . 85.4(5) yes
C18 . C19 . C20 . C15 . -1.2(1) yes
C18 . C19 . C20 . C21 . -176.9(6) yes
C15 . C20 . C21 . C22 . -53.6(9) yes
C15 . C20 . C21 . C23 . 67.2(9) yes
C19 . C20 . C21 . C22 . 121.8(7) yes
C19 . C20 . C21 . C23 . -117.4(7) yes
C20 . C21 . C23 . N1 . 57.0(8) yes
C22 . C21 . C23 . N1 . 178.9(6) yes
N5 . C24 . C25 . C26 . 0.7(1) yes
C24 . C25 . C26 . C27 . -3.8(1) yes
C25 . C26 . C27 . C28 . 4.2(1) yes
C26 . C27 . C28 . N5 . -1.5(1) yes
C26 . C27 . C28 . C29 . 178.0(6) yes
N5 . C28 . C29 . C30 . -42.4(8) yes
C27 . C28 . C29 . C30 . 138.0(7) yes
C28 . C29 . C30 . N4 . 81.3(7) yes
N6 . C31 . C32 . C33 . -1.1(9) yes
C31 . C32 . C33 . C34 . 1.6(9) yes
C32 . C33 . C34 . C35 . -0.5(9) yes
C33 . C34 . C35 . N6 . -1.3(9) yes
C33 . C34 . C35 . C36 . 176.1(5) yes
N6 . C35 . C36 . C37 . -59.0(7) yes
C34 . C35 . C36 . C37 . 123.6(6) yes
C35 . C36 . C37 . N4 . 74.3(7) yes
C43 . C38 . C39 . C40 . -2.8(9) yes
C39 . C38 . C43 . Cu2 . 80.9(6) yes
C39 . C38 . C43 . C42 . 2.3(9) yes
C39 . C38 . C43 . C44 . -166.5(6) yes
C38 . C39 . C40 . C41 . 0.7(1) yes
C39 . C40 . C41 . C42 . 1.9(9) yes
C40 . C41 . C42 . Cu2 . -77.9(6) yes
C40 . C41 . C42 . C43 . -2.3(9) yes
Cu2 . C42 . C43 . Cu2 . 0.00(4) yes
Cu2 . C42 . C43 . C38 . 97.6(5) yes
Cu2 . C42 . C43 . C44 . -93.8(5) yes
C41 . C42 . C43 . Cu2 . -97.4(6) yes
C41 . C42 . C43 . C38 . 0.2(9) yes
C41 . C42 . C43 . C44 . 168.9(5) yes
Cu2 . C43 . C44 . C45 . -158.8(4) yes
Cu2 . C43 . C44 . C46 . -35.9(5) yes
C38 . C43 . C44 . C45 . 87.3(7) yes
C38 . C43 . C44 . C46 . -149.8(6) yes
C42 . C43 . C44 . C45 . -81.1(7) yes
C42 . C43 . C44 . C46 . 41.8(8) yes
C43 . C44 . C46 . N4 . 52.8(7) yes
C45 . C44 . C46 . N4 . 175.5(5) yes
